data_7226199
loop_
_publ_author_name
'Smole\'n, Micha\/l'
'Kosnik, Wioletta'
'Loska, Rafa\/l'
'Gajda, Roman'
'Malinska, Maura'
'Wozniak, Krzysztof'
'Grela, Karol'

_publ_section_title
;
 Synthesis and catalytic activity of ruthenium indenylidene complexes
 bearing unsymmetrical NHC containing a heteroaromatic moiety
;
_journal_name_full 'RSC Adv.'
_journal_paper_doi 10.1039/C6RA18210K
_journal_year 2016
_chemical_formula_moiety 'C54 H65 Cl2 N2 O P Ru'
_chemical_formula_sum 'C54 H65 Cl2 N2 O P Ru'
_chemical_formula_weight 961.02
_chemical_name_systematic
;
 ?
;
_space_group_crystal_system monoclinic
_space_group_IT_number 5
_space_group_name_Hall 'C 2y'
_space_group_name_H-M_alt 'C 1 2 1'
_symmetry_space_group_name_Hall 'C 2y'
_symmetry_space_group_name_H-M 'C 1 2 1'
_atom_sites_solution_hydrogens geom
_audit_creation_date 2016-02-15
_audit_creation_method
;
Olex2 1.2
(compiled 2015.09.30 svn.r3233 for OlexSys, GUI svn.r5103)
;
_audit_update_record
;
2016-02-16 deposited with the CCDC.
2016-08-08 downloaded from the CCDC.
;
_cell_angle_alpha 90
_cell_angle_beta 109.926(4)
_cell_angle_gamma 90
_cell_formula_units_Z 8
_cell_length_a 32.4848(12)
_cell_length_b 13.6107(3)
_cell_length_c 24.3944(7)
_cell_measurement_reflns_used 13710
_cell_measurement_temperature 89.9(5)
_cell_measurement_theta_max 75.8250
_cell_measurement_theta_min 2.9580
_cell_volume 10140.1(6)
_computing_cell_refinement
;
CrysAlisPro, Agilent Technologies,
Version 1.171.36.32 (release 02-08-2013 CrysAlis171 .NET)
(compiled Aug  2 2013,16:46:58)
;
_computing_data_collection
;
CrysAlisPro, Agilent Technologies,
Version 1.171.36.32 (release 02-08-2013 CrysAlis171 .NET)
(compiled Aug  2 2013,16:46:58)
;
_computing_data_reduction
;
CrysAlisPro, Agilent Technologies,
Version 1.171.36.32 (release 02-08-2013 CrysAlis171 .NET)
(compiled Aug  2 2013,16:46:58)
;
_computing_molecular_graphics 'Olex2 (Dolomanov et al., 2009)'
_computing_publication_material 'Olex2 (Dolomanov et al., 2009)'
_computing_structure_refinement 'XL (Sheldrick, 2008)'
_computing_structure_solution 'ShelXS (Sheldrick, 2008)'
_diffrn_ambient_temperature 89.9(5)
_diffrn_detector_area_resol_mean 5.2195
_diffrn_measured_fraction_theta_full 1.000
_diffrn_measured_fraction_theta_max 0.991
_diffrn_measurement_details
;
  1 omega  -50.00   33.00   1.0000   20.0000
omega____ theta____ kappa____ phi______ frames
    -      -38.5000   38.0000 -120.0000 83

  2 omega  -50.00   33.00   1.0000   20.0000
omega____ theta____ kappa____ phi______ frames
    -      -38.5000   38.0000   90.0000 83

  3 omega  -72.00   39.00   1.0000   20.0000
omega____ theta____ kappa____ phi______ frames
    -      -38.5000   19.0000    0.0000 111

  4 omega   27.00   98.00   1.0000   20.0000
omega____ theta____ kappa____ phi______ frames
    -       42.9484 -129.0000   -6.0000 71

  5 omega   38.00   91.00   1.0000   55.0000
omega____ theta____ kappa____ phi______ frames
    -      111.0000  -30.0000  -60.0000 53

  6 omega   38.00  116.00   1.0000   55.0000
omega____ theta____ kappa____ phi______ frames
    -      111.0000 -111.0000  -60.0000 78

  7 omega   84.00  109.00   1.0000   55.0000
omega____ theta____ kappa____ phi______ frames
    -      111.0000 -111.0000   90.0000 25

  8 omega   72.00  115.00   1.0000   55.0000
omega____ theta____ kappa____ phi______ frames
    -      111.0000  178.0000  120.0000 43

  9 omega   71.00   98.00   1.0000   55.0000
omega____ theta____ kappa____ phi______ frames
    -      111.0000  -45.0000   60.0000 27

 10 omega   34.00   60.00   1.0000   55.0000
omega____ theta____ kappa____ phi______ frames
    -      111.0000  -94.0000 -150.0000 26

 11 omega   69.00  106.00   1.0000   55.0000
omega____ theta____ kappa____ phi______ frames
    -      111.0000  -94.0000 -150.0000 37

 12 omega   76.00  104.00   1.0000   55.0000
omega____ theta____ kappa____ phi______ frames
    -      111.0000 -111.0000    0.0000 28

 13 omega   70.00  101.00   1.0000   55.0000
omega____ theta____ kappa____ phi______ frames
    -      111.0000  -94.0000  -30.0000 31

 14 omega   58.00  107.00   1.0000   55.0000
omega____ theta____ kappa____ phi______ frames
    -      111.0000  178.0000  -90.0000 49

 15 omega   48.00  109.00   1.0000   55.0000
omega____ theta____ kappa____ phi______ frames
    -      111.0000 -129.0000   -6.0000 61

 16 omega   39.00   64.00   1.0000   55.0000
omega____ theta____ kappa____ phi______ frames
    -      111.0000  -30.0000 -120.0000 25

 17 omega   43.00   93.00   1.0000   55.0000
omega____ theta____ kappa____ phi______ frames
    -      111.0000  -40.0000   78.9906 50

 18 omega   42.00   98.00   1.0000   55.0000
omega____ theta____ kappa____ phi______ frames
    -      111.0000  -45.0000 -180.0000 56

 19 omega   41.00  129.00   1.0000   55.0000
omega____ theta____ kappa____ phi______ frames
    -      111.0000  -77.0000    0.0000 88

 20 omega   52.00   97.00   1.0000   55.0000
omega____ theta____ kappa____ phi______ frames
    -      111.0000  -45.0000   30.0000 45

 21 omega   49.00  102.00   1.0000   55.0000
omega____ theta____ kappa____ phi______ frames
    -      111.0000  -61.0000  150.0000 53

 22 omega   71.00   98.00   1.0000   55.0000
omega____ theta____ kappa____ phi______ frames
    -      111.0000  -77.0000 -120.0000 27

 23 omega   71.00  116.00   1.0000   55.0000
omega____ theta____ kappa____ phi______ frames
    -      111.0000   15.0000 -150.0000 45

 24 omega   46.00   78.00   1.0000   55.0000
omega____ theta____ kappa____ phi______ frames
    -      111.0000  -30.0000    0.0000 32

 25 omega  119.00  151.00   1.0000   55.0000
omega____ theta____ kappa____ phi______ frames
    -      111.0000  178.0000  -90.0000 32

 26 omega  131.00  160.00   1.0000   55.0000
omega____ theta____ kappa____ phi______ frames
    -      111.0000  111.0000   60.0000 29

 27 omega  110.00  137.00   1.0000   55.0000
omega____ theta____ kappa____ phi______ frames
    -      111.0000  111.0000  -30.0000 27

 28 omega   83.00  109.00   1.0000   55.0000
omega____ theta____ kappa____ phi______ frames
    -      111.0000  -94.0000    0.0000 26

 29 omega  137.00  177.00   1.0000   55.0000
omega____ theta____ kappa____ phi______ frames
    -      111.0000   30.0000 -180.0000 40

 30 omega   93.00  120.00   1.0000   55.0000
omega____ theta____ kappa____ phi______ frames
    -      111.0000   30.0000 -120.0000 27

 31 omega   50.00   84.00   1.0000   55.0000
omega____ theta____ kappa____ phi______ frames
    -      111.0000  -30.0000   90.0000 34
;
_diffrn_measurement_device_type 'SuperNova, Dual, Cu at zero, Atlas'
_diffrn_measurement_method '\w scans'
_diffrn_orient_matrix_UB_11 -0.0434951000
_diffrn_orient_matrix_UB_12 -0.0541157000
_diffrn_orient_matrix_UB_13 -0.0302126000
_diffrn_orient_matrix_UB_21 -0.0254970000
_diffrn_orient_matrix_UB_22 0.0948549000
_diffrn_orient_matrix_UB_23 0.0015788000
_diffrn_orient_matrix_UB_31 0.0020326500
_diffrn_orient_matrix_UB_32 0.0298014500
_diffrn_orient_matrix_UB_33 -0.0599111000
_diffrn_radiation_monochromator mirror
_diffrn_radiation_type CuK\a
_diffrn_radiation_wavelength 1.54184
_diffrn_reflns_av_R_equivalents 0.0492
_diffrn_reflns_av_unetI/netI 0.0568
_diffrn_reflns_Laue_measured_fraction_full 1.000
_diffrn_reflns_Laue_measured_fraction_max 0.991
_diffrn_reflns_limit_h_max 40
_diffrn_reflns_limit_h_min -40
_diffrn_reflns_limit_k_max 17
_diffrn_reflns_limit_k_min -17
_diffrn_reflns_limit_l_max 15
_diffrn_reflns_limit_l_min -30
_diffrn_reflns_number 45437
_diffrn_reflns_point_group_measured_fraction_full 1.000
_diffrn_reflns_point_group_measured_fraction_max 0.991
_diffrn_reflns_theta_full 67.684
_diffrn_reflns_theta_max 77.230
_diffrn_reflns_theta_min 1.926
_diffrn_source 'SuperNova (Cu) X-ray Source'
_exptl_absorpt_coefficient_mu 4.056
_exptl_absorpt_correction_T_max 0.812
_exptl_absorpt_correction_T_min 0.432
_exptl_absorpt_correction_type analytical
_exptl_absorpt_process_details
;
CrysAlisPro, Agilent Technologies,
Version 1.171.36.32 (release 02-08-2013 CrysAlis171 .NET)
(compiled Aug  2 2013,16:46:58)
Analytical numeric absorption correction using a multifaceted crystal
            model based on expressions derived by R.C. Clark & J.S. Reid.
(Clark, R. C. & Reid, J. S. (1995). Acta Cryst. A51, 887-897)
;
_exptl_crystal_colour red
_exptl_crystal_colour_primary red
_exptl_crystal_density_diffrn 1.259
_exptl_crystal_description plate
_exptl_crystal_F_000 4032
_exptl_crystal_size_max 0.1494
_exptl_crystal_size_mid 0.0784
_exptl_crystal_size_min 0.0338
_refine_diff_density_max 1.883
_refine_diff_density_min -1.214
_refine_diff_density_rms 0.135
_refine_ls_abs_structure_details
;
 Refined as an inversion twin.
;
_refine_ls_abs_structure_Flack 0.491(16)
_refine_ls_extinction_method none
_refine_ls_goodness_of_fit_ref 1.096
_refine_ls_hydrogen_treatment constr
_refine_ls_matrix_type full
_refine_ls_number_parameters 1232
_refine_ls_number_reflns 19297
_refine_ls_number_restraints 473
_refine_ls_restrained_S_all 1.084
_refine_ls_R_factor_all 0.0732
_refine_ls_R_factor_gt 0.0573
_refine_ls_shift/su_max 0.001
_refine_ls_shift/su_mean 0.000
_refine_ls_structure_factor_coef Fsqd
_refine_ls_weighting_details 'w=1/[\s^2^(Fo^2^)+(0.1072P)^2^+8.5421P] where P=(Fo^2^+2Fc^2^)/3'
_refine_ls_weighting_scheme calc
_refine_ls_wR_factor_gt 0.1661
_refine_ls_wR_factor_ref 0.1794
_reflns_Friedel_coverage 0.917
_reflns_Friedel_fraction_full 1.000
_reflns_Friedel_fraction_max 0.991
_reflns_number_gt 15821
_reflns_number_total 19297
_reflns_threshold_expression 'I > 2\s(I)'
_cod_data_source_file c6ra18210k2.cif
_cod_data_source_block 5d
_cod_database_code 7226199
_shelxl_version_number 2013-3
_chemical_oxdiff_formula 'C54 H65 Cl2 N2 O1 P1 Ru1'
_shelx_space_group_comment
;
The symmetry employed for this shelxl refinement is uniquely defined
by the following loop, which should always be used as a source of
symmetry information in preference to the above space-group names.
They are only intended as comments.
;
_reflns_odcompleteness_completeness 100.00
_reflns_odcompleteness_iscentric 1
_reflns_odcompleteness_theta 69.95
_olex2_refinement_description
;
1. Twinned data refinement
 Scales: 0.509(16) 0.491(16)
2. Fixed Uiso
 At 1.2 times of:
  All C(H) groups, All C(H,H) groups
 At 1.5 times of:
  All C(H,H,H) groups
3. Rigid bond restraints
 C58, C59, C60, C61, C62, C63, C64, C65, C66, C4, C5, C6, C7, C8, C9, C10, C11,
  C12
 with sigma for 1-2 distances of 0.01 and sigma for 1-3 distances of 0.01
 C22A, C23A, C28A, C29A, C30A, C76, C77, C82, C83, C84, C22B, C23B, C28B, C29B,
  C30B
 with sigma for 1-2 distances of 0.01 and sigma for 1-3 distances of 0.01
 C43, C44, C45, C46, C47, C48, C91, C92, C93, C94, C95, C96
 with sigma for 1-2 distances of 0.01 and sigma for 1-3 distances of 0.01
4. Uiso/Uaniso restraints and constraints
C58 \\sim C59 \\sim C60 \\sim C61 \\sim C62 \\sim C63 \\sim C64 \\sim C65 \\sim
C66 \\sim C4 \\sim C5 \\sim C6 \\sim C7 \\sim C8 \\sim C9 \\sim C10 \\sim C11
\\sim C12: within 1.7A with sigma of 0.04 and sigma for terminal atoms of 0.08
C22A \\sim C23A \\sim C28A \\sim C29A \\sim C30A \\sim C76 \\sim C77 \\sim C82
\\sim C83 \\sim C84 \\sim C22B \\sim C23B \\sim C28B \\sim C29B \\sim C30B:
within 2A with sigma of 0.04 and sigma for terminal atoms of 0.08
C43 \\sim C44 \\sim C45 \\sim C46 \\sim C47 \\sim C48 \\sim C91 \\sim C92 \\sim
C93 \\sim C94 \\sim C95 \\sim C96: within 2A with sigma of 0.04 and sigma for
terminal atoms of 0.08
5. Same fragment restrains
{C22B, C23B, C28B, C29B, C30B} sigma for 1-2: 0.02, 1-3: 0.04
as
{C22A, C23A, C28A, C29A, C30A}
{C31B, C32B, C33B, C34B, C35B, C36B} sigma for 1-2: 0.02, 1-3: 0.04
as
{C31A, C32A, C33A, C34A, C35A, C36A}
6. Others
 Sof(C22B)=Sof(C23B)=Sof(C28B)=Sof(C29B)=Sof(C30B)=Sof(H30B)=Sof(C24B)=
 Sof(H24B)=Sof(C25B)=Sof(H25B)=Sof(C26B)=Sof(H26B)=Sof(C27B)=Sof(H27B)=
 Sof(C31B)=Sof(C32B)=Sof(H32B)=Sof(C33B)=Sof(H33B)=Sof(C34B)=Sof(H34B)=
 Sof(C35B)=Sof(H35B)=Sof(C36B)=Sof(H36B)=1-FVAR(1)
 Sof(C22A)=Sof(C23A)=Sof(C28A)=Sof(C29A)=Sof(C30A)=Sof(H30A)=Sof(C24A)=
 Sof(H24A)=Sof(C25A)=Sof(H25A)=Sof(C26A)=Sof(H26A)=Sof(C27A)=Sof(H27A)=
 Sof(C31A)=Sof(C32A)=Sof(H32A)=Sof(C33A)=Sof(H33A)=Sof(C34A)=Sof(H34A)=
 Sof(C35A)=Sof(H35A)=Sof(C36A)=Sof(H36A)=FVAR(1)
7.a Ternary CH refined with riding coordinates:
 C37(H37), C43(H43), C49(H49), C91(H91), C97(H97), C103(H103)
7.b Secondary CH2 refined with riding coordinates:
 C3(H3A,H3B), C2(H2A,H2B), C13(H13A,H13B), C38(H38A,H38B), C39(H39A,H39B),
 C40(H40A,H40B), C41(H41A,H41B), C42(H42A,H42B), C44(H44A,H44B), C45(H45A,H45B),
  C46(H46A,H46B), C47(H47A,H47B), C48(H48A,H48B), C50(H50A,H50B), C51(H51A,
 H51B), C52(H52A,H52B), C53(H53A,H53B), C54(H54A,H54B), C56(H56A,H56B),
 C57(H57A,H57B), C67(H67A,H67B), C92(H92A,H92B), C93(H93A,H93B), C94(H94A,H94B),
  C95(H95A,H95B), C96(H96A,H96B), C98(H98A,H98B), C99(H99A,H99B), C100(H10D,
 H10E), C101(H10F,H10G), C102(H10H,H10I), C104(H10J,H10K), C105(H10L,H10M),
 C106(H10N,H10O), C107(H10P,H10Q), C108(H10R,H10S)
7.c Aromatic/amide H refined with riding coordinates:
 C6(H6), C8(H8), C15(H15), C17(H17), C18(H18), C19(H19), C20(H20), C30A(H30A),
 C30B(H30B), C24A(H24A), C25A(H25A), C26A(H26A), C27A(H27A), C24B(H24B),
 C25B(H25B), C26B(H26B), C27B(H27B), C32A(H32A), C33A(H33A), C34A(H34A),
 C35A(H35A), C36A(H36A), C32B(H32B), C33B(H33B), C34B(H34B), C35B(H35B),
 C36B(H36B), C78(H78), C79(H79), C80(H80), C81(H81), C84(H84), C60(H60),
 C62(H62), C69(H69), C71(H71), C72(H72), C73(H73), C74(H74), C86(H86), C87(H87),
  C88(H88), C89(H89), C90(H90)
7.d Idealised Me refined as rotating group:
 C10(H10A,H10B,H10C), C11(H11A,H11B,H11C), C12(H12A,H12B,H12C), C64(H64A,H64B,
 H64C), C65(H65A,H65B,H65C), C66(H66A,H66B,H66C)
;
_olex2_submission_special_instructions 'No special instructions were received'

loop_
_space_group_symop_operation_xyz
'x, y, z'
'-x, y, -z'
'x+1/2, y+1/2, z'
'-x+1/2, y+1/2, -z'

loop_
_atom_site_label
_atom_site_type_symbol
_atom_site_fract_x
_atom_site_fract_y
_atom_site_fract_z
_atom_site_U_iso_or_equiv
_atom_site_adp_type
_atom_site_occupancy
_atom_site_site_symmetry_order
_atom_site_calc_flag
_atom_site_refinement_flags_posn
_atom_site_refinement_flags_adp
_atom_site_refinement_flags_occupancy
_atom_site_disorder_assembly
_atom_site_disorder_group
P1 P 0.34555(7) 0.3652(2) 0.28942(10) 0.0346(6) Uani 1 1 d . . . . .
Ru1 Ru 0.37438(2) 0.37192(5) 0.20892(3) 0.0361(2) Uani 1 1 d . . . . .
Cl1 Cl 0.43379(9) 0.2647(3) 0.26230(14) 0.0538(8) Uani 1 1 d . . . . .
Cl2 Cl 0.33285(7) 0.5184(2) 0.17472(10) 0.0360(5) Uani 1 1 d . . . . .
N1 N 0.4116(3) 0.3936(8) 0.1069(4) 0.045(2) Uani 1 1 d . . . . .
N2 N 0.4433(3) 0.4856(8) 0.1826(4) 0.047(2) Uani 1 1 d . . . . .
O1 O 0.4970(2) 0.6617(7) 0.2905(4) 0.0489(19) Uani 1 1 d . . . . .
C1 C 0.4117(3) 0.4166(10) 0.1599(5) 0.042(3) Uani 1 1 d . . . . .
C3 C 0.4661(4) 0.5136(12) 0.1421(5) 0.050(3) Uani 1 1 d . . . . .
H3A H 0.4977 0.4980 0.1586 0.059 Uiso 1 1 calc R . . . .
H3B H 0.4625 0.5845 0.1327 0.059 Uiso 1 1 calc R . . . .
C2 C 0.4436(5) 0.4516(12) 0.0889(6) 0.064(4) Uani 1 1 d . . . . .
H2A H 0.4286 0.4932 0.0546 0.077 Uiso 1 1 calc R . . . .
H2B H 0.4647 0.4081 0.0795 0.077 Uiso 1 1 calc R . . . .
C4 C 0.3856(4) 0.3206(10) 0.0687(5) 0.044(3) Uani 1 1 d . U . . .
C5 C 0.4021(4) 0.2248(10) 0.0702(5) 0.043(2) Uani 1 1 d . U . . .
C6 C 0.3773(4) 0.1547(10) 0.0318(5) 0.046(2) Uani 1 1 d . U . . .
H6 H 0.3879 0.0893 0.0339 0.055 Uiso 1 1 calc R . . . .
C7 C 0.3365(4) 0.1785(12) -0.0102(5) 0.051(3) Uani 1 1 d . U . . .
C8 C 0.3223(5) 0.2760(12) -0.0124(4) 0.060(3) Uani 1 1 d . U . . .
H8 H 0.2952 0.2939 -0.0410 0.072 Uiso 1 1 calc R . . . .
C9 C 0.3464(4) 0.3476(12) 0.0260(4) 0.052(3) Uani 1 1 d . U . . .
C10 C 0.3296(6) 0.4527(13) 0.0216(6) 0.078(5) Uani 1 1 d . U . . .
H10A H 0.3363 0.4801 0.0608 0.118 Uiso 1 1 calc GR . . . .
H10B H 0.2979 0.4533 0.0013 0.118 Uiso 1 1 calc GR . . . .
H10C H 0.3439 0.4925 -0.0002 0.118 Uiso 1 1 calc GR . . . .
C11 C 0.4447(3) 0.1963(11) 0.1157(6) 0.051(3) Uani 1 1 d . U . . .
H11A H 0.4685 0.2345 0.1101 0.076 Uiso 1 1 calc GR . . . .
H11B H 0.4500 0.1261 0.1122 0.076 Uiso 1 1 calc GR . . . .
H11C H 0.4433 0.2097 0.1545 0.076 Uiso 1 1 calc GR . . . .
C12 C 0.3089(5) 0.1003(12) -0.0487(5) 0.060(3) Uani 1 1 d . U . . .
H12A H 0.3202 0.0856 -0.0802 0.090 Uiso 1 1 calc GR . . . .
H12B H 0.2786 0.1235 -0.0653 0.090 Uiso 1 1 calc GR . . . .
H12C H 0.3098 0.0408 -0.0257 0.090 Uiso 1 1 calc GR . . . .
C13 C 0.4598(4) 0.5122(10) 0.2422(5) 0.043(2) Uani 1 1 d . . . . .
H13A H 0.4905 0.4898 0.2589 0.051 Uiso 1 1 calc R . . . .
H13B H 0.4428 0.4768 0.2629 0.051 Uiso 1 1 calc R . . . .
C14 C 0.4582(3) 0.6212(9) 0.2542(5) 0.039(2) Uani 1 1 d . . . . .
C15 C 0.4248(4) 0.6888(10) 0.2408(6) 0.048(3) Uani 1 1 d . . . . .
H15 H 0.3954 0.6789 0.2162 0.058 Uiso 1 1 calc R . . . .
C16 C 0.4432(4) 0.7771(11) 0.2713(6) 0.047(3) Uani 1 1 d . . . . .
C17 C 0.4276(4) 0.8725(13) 0.2765(6) 0.056(3) Uani 1 1 d . . . . .
H17 H 0.3978 0.8894 0.2569 0.067 Uiso 1 1 calc R . . . .
C18 C 0.4574(4) 0.9419(12) 0.3114(7) 0.059(3) Uani 1 1 d . . . . .
H18 H 0.4473 1.0058 0.3160 0.070 Uiso 1 1 calc R . . . .
C19 C 0.5007(4) 0.9190(12) 0.3388(7) 0.061(4) Uani 1 1 d . . . . .
H19 H 0.5199 0.9678 0.3615 0.073 Uiso 1 1 calc R . . . .
C20 C 0.5177(4) 0.8236(12) 0.3340(6) 0.057(3) Uani 1 1 d . . . . .
H20 H 0.5477 0.8070 0.3530 0.068 Uiso 1 1 calc R . . . .
C21 C 0.4877(3) 0.7577(9) 0.3000(5) 0.042(2) Uani 1 1 d . . . . .
C22A C 0.3472(6) 0.2724(13) 0.1690(8) 0.028(3) Uani 0.542(9) 1 d D U P A 1
C23A C 0.3028(5) 0.2687(13) 0.1194(7) 0.031(3) Uani 0.542(9) 1 d D U P A 1
C28A C 0.2957(11) 0.170(2) 0.0982(15) 0.026(6) Uani 0.542(9) 1 d D U P A 1
C29A C 0.3313(5) 0.1090(12) 0.1342(8) 0.032(3) Uani 0.542(9) 1 d D U P A 1
C30A C 0.3610(5) 0.1663(14) 0.1732(7) 0.030(3) Uani 0.542(9) 1 d D U P A 1
H30A H 0.3877 0.1423 0.2002 0.036 Uiso 0.542(9) 1 calc R . P A 1
C22B C 0.3301(8) 0.2861(18) 0.1512(12) 0.039(6) Uani 0.458(9) 1 d D U P A 2
C23B C 0.3295(6) 0.1773(18) 0.1405(9) 0.035(4) Uani 0.458(9) 1 d D U P A 2
C28B C 0.2873(13) 0.155(3) 0.098(2) 0.031(7) Uani 0.458(9) 1 d D U P A 2
C29B C 0.2614(7) 0.2454(17) 0.0806(10) 0.041(5) Uani 0.458(9) 1 d D U P A 2
C30B C 0.2861(9) 0.321(2) 0.1089(14) 0.042(6) Uani 0.458(9) 1 d D U P A 2
H30B H 0.2773 0.3881 0.1033 0.051 Uiso 0.458(9) 1 calc R . P A 2
C24A C 0.2727(7) 0.343(2) 0.0921(9) 0.036(5) Uani 0.542(9) 1 d . . P A 1
H24A H 0.2776 0.4094 0.1055 0.044 Uiso 0.542(9) 1 calc R . P A 1
C25A C 0.2366(6) 0.3190(15) 0.0459(7) 0.042(4) Uani 0.542(9) 1 d . . P A 1
H25A H 0.2165 0.3692 0.0266 0.051 Uiso 0.542(9) 1 calc R . P A 1
C26A C 0.2282(8) 0.223(2) 0.0262(11) 0.038(5) Uani 0.542(9) 1 d . . P A 1
H26A H 0.2021 0.2085 -0.0054 0.045 Uiso 0.542(9) 1 calc R . P A 1
C27A C 0.2566(5) 0.1472(13) 0.0511(7) 0.034(3) Uani 0.542(9) 1 d . . P A 1
H27A H 0.2503 0.0817 0.0374 0.040 Uiso 0.542(9) 1 calc R . P A 1
C24B C 0.3603(8) 0.109(3) 0.1615(10) 0.041(6) Uani 0.458(9) 1 d . . P A 2
H24B H 0.3889 0.1256 0.1864 0.049 Uiso 0.458(9) 1 calc R . P A 2
C25B C 0.3481(12) 0.008(3) 0.1447(12) 0.034(7) Uani 0.458(9) 1 d . . P A 2
H25B H 0.3680 -0.0435 0.1616 0.041 Uiso 0.458(9) 1 calc R . P A 2
C26B C 0.3076(12) -0.013(3) 0.1041(13) 0.049(7) Uani 0.458(9) 1 d . . P A 2
H26B H 0.3008 -0.0791 0.0928 0.059 Uiso 0.458(9) 1 calc R . P A 2
C27B C 0.2769(8) 0.0569(19) 0.0795(11) 0.044(6) Uani 0.458(9) 1 d . . P A 2
H27B H 0.2495 0.0403 0.0511 0.052 Uiso 0.458(9) 1 calc R . P A 2
C31A C 0.3341(9) 0.003(2) 0.1255(12) 0.033(6) Uani 0.542(9) 1 d D . P A 1
C32A C 0.3760(6) -0.0402(13) 0.1379(10) 0.050(5) Uani 0.542(9) 1 d D . P A 1
H32A H 0.4015 -0.0002 0.1504 0.060 Uiso 0.542(9) 1 calc R . P A 1
C33A C 0.3801(6) -0.1429(14) 0.1317(10) 0.052(5) Uani 0.542(9) 1 d D . P A 1
H33A H 0.4081 -0.1710 0.1376 0.063 Uiso 0.542(9) 1 calc R . P A 1
C34A C 0.3435(6) -0.2021(14) 0.1170(9) 0.046(4) Uani 0.542(9) 1 d D . P A 1
H34A H 0.3463 -0.2712 0.1138 0.055 Uiso 0.542(9) 1 calc R . P A 1
C35A C 0.3030(6) -0.1612(14) 0.1071(7) 0.043(4) Uani 0.542(9) 1 d D . P A 1
H35A H 0.2778 -0.2021 0.0976 0.051 Uiso 0.542(9) 1 calc R . P A 1
C36A C 0.2987(6) -0.0612(15) 0.1109(7) 0.033(4) Uani 0.542(9) 1 d D . P A 1
H36A H 0.2702 -0.0347 0.1032 0.040 Uiso 0.542(9) 1 calc R . P A 1
C31B C 0.2179(10) 0.248(3) 0.0343(15) 0.049(10) Uani 0.458(9) 1 d D . P A 2
C32B C 0.1876(8) 0.320(3) 0.0397(13) 0.070(11) Uani 0.458(9) 1 d D . P A 2
H32B H 0.1965 0.3658 0.0712 0.084 Uiso 0.458(9) 1 calc R . P A 2
C33B C 0.1435(10) 0.326(3) -0.0023(15) 0.090(12) Uiso 0.458(9) 1 d D . P A 2
H33B H 0.1224 0.3680 0.0043 0.107 Uiso 0.458(9) 1 calc R . P A 2
C34B C 0.1325(10) 0.268(3) -0.0518(14) 0.077(10) Uiso 0.458(9) 1 d D . P A 2
H34B H 0.1045 0.2749 -0.0810 0.093 Uiso 0.458(9) 1 calc R . P A 2
C35B C 0.1624(9) 0.202(2) -0.0587(13) 0.067(9) Uani 0.458(9) 1 d D . P A 2
H35B H 0.1552 0.1629 -0.0930 0.080 Uiso 0.458(9) 1 calc R . P A 2
C36B C 0.2026(9) 0.192(2) -0.0155(13) 0.066(9) Uani 0.458(9) 1 d D . P A 2
H36B H 0.2215 0.1416 -0.0204 0.079 Uiso 0.458(9) 1 calc R . P A 2
C37 C 0.3786(3) 0.4396(10) 0.3509(4) 0.039(3) Uani 1 1 d . . . . .
H37 H 0.3652 0.4338 0.3820 0.047 Uiso 1 1 calc R . . . .
C38 C 0.4270(3) 0.4044(11) 0.3780(5) 0.047(3) Uani 1 1 d . . . . .
H38A H 0.4275 0.3349 0.3902 0.057 Uiso 1 1 calc R . . . .
H38B H 0.4414 0.4083 0.3483 0.057 Uiso 1 1 calc R . . . .
C39 C 0.4524(4) 0.4667(14) 0.4306(6) 0.062(4) Uani 1 1 d . . . . .
H39A H 0.4394 0.4588 0.4615 0.074 Uiso 1 1 calc R . . . .
H39B H 0.4831 0.4436 0.4461 0.074 Uiso 1 1 calc R . . . .
C40 C 0.4516(3) 0.5746(13) 0.4142(5) 0.057(4) Uani 1 1 d . . . . .
H40A H 0.4672 0.5831 0.3860 0.068 Uiso 1 1 calc R . . . .
H40B H 0.4673 0.6133 0.4495 0.068 Uiso 1 1 calc R . . . .
C41 C 0.4044(4) 0.6147(12) 0.3870(5) 0.052(3) Uani 1 1 d . . . . .
H41A H 0.3900 0.6157 0.4168 0.063 Uiso 1 1 calc R . . . .
H41B H 0.4053 0.6828 0.3732 0.063 Uiso 1 1 calc R . . . .
C42 C 0.3780(3) 0.5491(10) 0.3354(5) 0.043(3) Uani 1 1 d . . . . .
H42A H 0.3472 0.5721 0.3208 0.051 Uiso 1 1 calc R . . . .
H42B H 0.3900 0.5569 0.3033 0.051 Uiso 1 1 calc R . . . .
C43 C 0.3494(4) 0.2395(9) 0.3202(5) 0.043(2) Uani 1 1 d . U . . .
H43 H 0.3793 0.2160 0.3235 0.052 Uiso 1 1 calc R . . . .
C44 C 0.3465(5) 0.2248(12) 0.3806(6) 0.058(3) Uani 1 1 d . U . . .
H44A H 0.3161 0.2350 0.3794 0.069 Uiso 1 1 calc R . . . .
H44B H 0.3656 0.2729 0.4082 0.069 Uiso 1 1 calc R . . . .
C45 C 0.3614(5) 0.1195(12) 0.4011(6) 0.066(3) Uani 1 1 d . U . . .
H45A H 0.3925 0.1114 0.4047 0.080 Uiso 1 1 calc R . . . .
H45B H 0.3591 0.1087 0.4400 0.080 Uiso 1 1 calc R . . . .
C46 C 0.3341(6) 0.0440(13) 0.3591(7) 0.078(4) Uani 1 1 d . U . . .
H46A H 0.3039 0.0459 0.3599 0.094 Uiso 1 1 calc R . . . .
H46B H 0.3462 -0.0222 0.3719 0.094 Uiso 1 1 calc R . . . .
C47 C 0.3331(6) 0.0618(11) 0.2968(7) 0.068(4) Uani 1 1 d . U . . .
H47A H 0.3626 0.0513 0.2944 0.082 Uiso 1 1 calc R . . . .
H47B H 0.3126 0.0150 0.2699 0.082 Uiso 1 1 calc R . . . .
C48 C 0.3182(4) 0.1671(10) 0.2791(6) 0.051(3) Uani 1 1 d . U . . .
H48A H 0.3172 0.1793 0.2387 0.062 Uiso 1 1 calc R . . . .
H48B H 0.2883 0.1767 0.2804 0.062 Uiso 1 1 calc R . . . .
C49 C 0.2904(3) 0.4184(9) 0.2749(4) 0.032(2) Uani 1 1 d . . . . .
H49 H 0.2928 0.4884 0.2638 0.038 Uiso 1 1 calc R . . . .
C50 C 0.2749(3) 0.4232(10) 0.3282(5) 0.045(3) Uani 1 1 d . . . . .
H50A H 0.2703 0.3557 0.3401 0.054 Uiso 1 1 calc R . . . .
H50B H 0.2979 0.4547 0.3613 0.054 Uiso 1 1 calc R . . . .
C51 C 0.2325(3) 0.4814(11) 0.3137(5) 0.048(3) Uani 1 1 d . . . . .
H51A H 0.2223 0.4794 0.3475 0.057 Uiso 1 1 calc R . . . .
H51B H 0.2383 0.5508 0.3068 0.057 Uiso 1 1 calc R . . . .
C52 C 0.1967(3) 0.4420(9) 0.2605(5) 0.044(3) Uani 1 1 d . . . . .
H52A H 0.1712 0.4870 0.2500 0.053 Uiso 1 1 calc R . . . .
H52B H 0.1870 0.3770 0.2696 0.053 Uiso 1 1 calc R . . . .
C53 C 0.2129(4) 0.4325(12) 0.2093(5) 0.054(3) Uani 1 1 d . . . . .
H53A H 0.1899 0.4004 0.1765 0.065 Uiso 1 1 calc R . . . .
H53B H 0.2178 0.4990 0.1963 0.065 Uiso 1 1 calc R . . . .
C54 C 0.2546(3) 0.3740(12) 0.2235(5) 0.052(3) Uani 1 1 d . . . . .
H54A H 0.2642 0.3727 0.1891 0.062 Uiso 1 1 calc R . . . .
H54B H 0.2491 0.3054 0.2328 0.062 Uiso 1 1 calc R . . . .
P2 P 0.65958(6) 0.3537(2) 0.21672(9) 0.0304(5) Uani 1 1 d . . . . .
Ru2 Ru 0.63152(2) 0.34710(5) 0.29818(3) 0.02911(17) Uani 1 1 d . . . . .
C76 C 0.6720(3) 0.4293(8) 0.3511(4) 0.033(2) Uani 1 1 d . U . . .
C77 C 0.6714(3) 0.5352(8) 0.3645(4) 0.0331(19) Uani 1 1 d . U . . .
C78 C 0.6404(3) 0.6095(9) 0.3436(5) 0.039(2) Uani 1 1 d . . . . .
H78 H 0.6125 0.5947 0.3158 0.046 Uiso 1 1 calc R . . . .
C79 C 0.6505(4) 0.7067(10) 0.3640(5) 0.044(3) Uani 1 1 d . . . . .
H79 H 0.6286 0.7560 0.3513 0.053 Uiso 1 1 calc R . . . .
C80 C 0.6911(4) 0.7317(10) 0.4014(5) 0.045(3) Uani 1 1 d . . . . .
H80 H 0.6979 0.7979 0.4134 0.054 Uiso 1 1 calc R . . . .
C81 C 0.7226(3) 0.6562(10) 0.4219(5) 0.042(3) Uani 1 1 d . . . . .
H81 H 0.7511 0.6720 0.4478 0.050 Uiso 1 1 calc R . . . .
C82 C 0.7126(3) 0.5609(8) 0.4050(5) 0.035(2) Uani 1 1 d . U . . .
C83 C 0.7395(3) 0.4707(8) 0.4225(4) 0.0304(19) Uani 1 1 d . U . . .
C84 C 0.7159(3) 0.3949(8) 0.3899(4) 0.0284(19) Uani 1 1 d . U . . .
H84 H 0.7261 0.3291 0.3917 0.034 Uiso 1 1 calc R . . . .
Cl3 Cl 0.67177(7) 0.19710(18) 0.33046(10) 0.0322(5) Uani 1 1 d . . . . .
Cl4 Cl 0.57460(7) 0.4595(2) 0.24664(10) 0.0374(5) Uani 1 1 d . . . . .
O2 O 0.5123(2) 0.0588(7) 0.2157(3) 0.0452(18) Uani 1 1 d . . . . .
N3 N 0.5951(2) 0.3289(8) 0.4004(3) 0.035(2) Uani 1 1 d . . . . .
N4 N 0.5643(3) 0.2316(7) 0.3270(4) 0.0362(19) Uani 1 1 d . . . . .
C55 C 0.5938(3) 0.3034(8) 0.3481(4) 0.034(2) Uani 1 1 d . . . . .
C56 C 0.5656(4) 0.2663(10) 0.4201(5) 0.045(3) Uani 1 1 d . . . . .
H56A H 0.5452 0.3068 0.4328 0.054 Uiso 1 1 calc R . . . .
H56B H 0.5826 0.2234 0.4528 0.054 Uiso 1 1 calc R . . . .
C57 C 0.5415(3) 0.2069(10) 0.3676(5) 0.044(3) Uani 1 1 d . . . . .
H57A H 0.5435 0.1358 0.3766 0.053 Uiso 1 1 calc R . . . .
H57B H 0.5102 0.2261 0.3517 0.053 Uiso 1 1 calc R . . . .
C58 C 0.6203(3) 0.4024(8) 0.4386(4) 0.033(2) Uani 1 1 d . U . . .
C59 C 0.6026(3) 0.4969(9) 0.4365(4) 0.037(2) Uani 1 1 d . U . . .
C60 C 0.6268(3) 0.5666(10) 0.4751(4) 0.040(2) Uani 1 1 d . U . . .
H60 H 0.6145 0.6302 0.4744 0.048 Uiso 1 1 calc R . . . .
C61 C 0.6685(3) 0.5481(9) 0.5152(4) 0.037(2) Uani 1 1 d . U . . .
C62 C 0.6852(3) 0.4538(8) 0.5167(4) 0.0362(19) Uani 1 1 d . U . . .
H62 H 0.7133 0.4390 0.5440 0.043 Uiso 1 1 calc R . . . .
C63 C 0.6615(3) 0.3799(9) 0.4791(4) 0.0359(19) Uani 1 1 d . U . . .
C64 C 0.6808(4) 0.2800(9) 0.4809(5) 0.041(2) Uani 1 1 d . U . . .
H64A H 0.6721 0.2384 0.5079 0.062 Uiso 1 1 calc GR . . . .
H64B H 0.7128 0.2850 0.4942 0.062 Uiso 1 1 calc GR . . . .
H64C H 0.6701 0.2510 0.4418 0.062 Uiso 1 1 calc GR . . . .
C65 C 0.5590(3) 0.5216(10) 0.3929(5) 0.046(3) Uani 1 1 d . U . . .
H65A H 0.5609 0.5210 0.3536 0.069 Uiso 1 1 calc GR . . . .
H65B H 0.5500 0.5870 0.4012 0.069 Uiso 1 1 calc GR . . . .
H65C H 0.5373 0.4729 0.3950 0.069 Uiso 1 1 calc GR . . . .
C66 C 0.6949(4) 0.6280(10) 0.5544(5) 0.051(3) Uani 1 1 d . U . . .
H66A H 0.7071 0.6717 0.5318 0.076 Uiso 1 1 calc GR . . . .
H66B H 0.7188 0.5985 0.5863 0.076 Uiso 1 1 calc GR . . . .
H66C H 0.6760 0.6659 0.5704 0.076 Uiso 1 1 calc GR . . . .
C67 C 0.5467(3) 0.2023(9) 0.2671(5) 0.040(2) Uani 1 1 d . . . . .
H67A H 0.5622 0.2393 0.2450 0.048 Uiso 1 1 calc R . . . .
H67B H 0.5155 0.2220 0.2516 0.048 Uiso 1 1 calc R . . . .
C68 C 0.5496(3) 0.0963(9) 0.2554(4) 0.038(2) Uani 1 1 d . . . . .
C69 C 0.5818(4) 0.0309(10) 0.2717(5) 0.045(3) Uani 1 1 d . . . . .
H69 H 0.6105 0.0409 0.2988 0.054 Uiso 1 1 calc R . . . .
C70 C 0.5648(4) -0.0591(10) 0.2400(5) 0.046(3) Uani 1 1 d . . . . .
C71 C 0.5800(4) -0.1540(12) 0.2360(6) 0.055(3) Uani 1 1 d . . . . .
H71 H 0.6094 -0.1712 0.2578 0.066 Uiso 1 1 calc R . . . .
C72 C 0.5532(5) -0.2205(12) 0.2013(7) 0.064(4) Uani 1 1 d . . . . .
H72 H 0.5637 -0.2850 0.1990 0.077 Uiso 1 1 calc R . . . .
C73 C 0.5099(7) -0.1961(12) 0.1683(8) 0.083(5) Uani 1 1 d . . . . .
H73 H 0.4915 -0.2449 0.1445 0.099 Uiso 1 1 calc R . . . .
C74 C 0.4932(5) -0.1021(12) 0.1695(7) 0.072(4) Uani 1 1 d . . . . .
H74 H 0.4640 -0.0841 0.1470 0.086 Uiso 1 1 calc R . . . .
C75 C 0.5227(4) -0.0372(11) 0.2065(5) 0.052(3) Uani 1 1 d . . . . .
C85 C 0.7831(3) 0.4621(8) 0.4672(4) 0.032(2) Uani 1 1 d . . . . .
C86 C 0.7951(3) 0.5206(9) 0.5175(4) 0.038(2) Uani 1 1 d . . . . .
H86 H 0.7749 0.5669 0.5228 0.045 Uiso 1 1 calc R . . . .
C87 C 0.8370(3) 0.5113(10) 0.5601(5) 0.046(3) Uani 1 1 d . . . . .
H87 H 0.8450 0.5514 0.5940 0.055 Uiso 1 1 calc R . . . .
C88 C 0.8663(3) 0.4440(9) 0.5526(5) 0.045(2) Uani 1 1 d . . . . .
H88 H 0.8945 0.4372 0.5815 0.054 Uiso 1 1 calc R . . . .
C89 C 0.8542(3) 0.3852(9) 0.5020(5) 0.044(2) Uani 1 1 d . . . . .
H89 H 0.8746 0.3393 0.4969 0.052 Uiso 1 1 calc R . . . .
C90 C 0.8137(3) 0.3932(7) 0.4604(4) 0.034(2) Uani 1 1 d . . . . .
H90 H 0.8061 0.3525 0.4267 0.041 Uiso 1 1 calc R . . . .
C91 C 0.6568(3) 0.4781(9) 0.1852(5) 0.038(2) Uani 1 1 d . U . . .
H91 H 0.6261 0.5002 0.1780 0.046 Uiso 1 1 calc R . . . .
C92 C 0.6854(4) 0.5530(10) 0.2293(5) 0.046(3) Uani 1 1 d . U . . .
H92A H 0.6806 0.5461 0.2671 0.055 Uiso 1 1 calc R . . . .
H92B H 0.7167 0.5404 0.2358 0.055 Uiso 1 1 calc R . . . .
C93 C 0.6733(5) 0.6573(11) 0.2056(6) 0.054(3) Uani 1 1 d . U . . .
H93A H 0.6427 0.6711 0.2024 0.065 Uiso 1 1 calc R . . . .
H93B H 0.6924 0.7049 0.2335 0.065 Uiso 1 1 calc R . . . .
C94 C 0.6779(7) 0.6718(11) 0.1477(7) 0.080(5) Uani 1 1 d . U . . .
H94A H 0.7093 0.6682 0.1518 0.096 Uiso 1 1 calc R . . . .
H94B H 0.6671 0.7379 0.1328 0.096 Uiso 1 1 calc R . . . .
C95 C 0.6517(9) 0.5919(12) 0.1027(6) 0.106(7) Uani 1 1 d . U . . .
H95A H 0.6199 0.6028 0.0935 0.127 Uiso 1 1 calc R . . . .
H95B H 0.6582 0.5990 0.0661 0.127 Uiso 1 1 calc R . . . .
C96 C 0.6632(7) 0.4896(11) 0.1261(6) 0.079(5) Uani 1 1 d . U . . .
H96A H 0.6941 0.4755 0.1305 0.095 Uiso 1 1 calc R . . . .
H96B H 0.6445 0.4416 0.0981 0.095 Uiso 1 1 calc R . . . .
C97 C 0.6241(3) 0.2776(9) 0.1537(4) 0.037(2) Uani 1 1 d . . . . .
H97 H 0.6380 0.2807 0.1229 0.044 Uiso 1 1 calc R . . . .
C98 C 0.5784(3) 0.3177(10) 0.1264(4) 0.045(3) Uani 1 1 d . . . . .
H98A H 0.5799 0.3863 0.1137 0.054 Uiso 1 1 calc R . . . .
H98B H 0.5634 0.3177 0.1556 0.054 Uiso 1 1 calc R . . . .
C99 C 0.5525(4) 0.2548(11) 0.0739(5) 0.051(3) Uani 1 1 d . . . . .
H99A H 0.5659 0.2604 0.0431 0.061 Uiso 1 1 calc R . . . .
H99B H 0.5221 0.2794 0.0577 0.061 Uiso 1 1 calc R . . . .
C100 C 0.5521(4) 0.1464(11) 0.0914(6) 0.054(3) Uani 1 1 d . . . . .
H10D H 0.5361 0.1398 0.1192 0.064 Uiso 1 1 calc R . . . .
H10E H 0.5367 0.1067 0.0565 0.064 Uiso 1 1 calc R . . . .
C101 C 0.5982(4) 0.1082(10) 0.1192(5) 0.045(3) Uani 1 1 d . . . . .
H10F H 0.5971 0.0398 0.1326 0.054 Uiso 1 1 calc R . . . .
H10G H 0.6130 0.1074 0.0899 0.054 Uiso 1 1 calc R . . . .
C102 C 0.6239(3) 0.1704(9) 0.1700(5) 0.039(2) Uani 1 1 d . . . . .
H10H H 0.6545 0.1461 0.1852 0.047 Uiso 1 1 calc R . . . .
H10I H 0.6113 0.1640 0.2014 0.047 Uiso 1 1 calc R . . . .
C103 C 0.7150(3) 0.2977(9) 0.2313(5) 0.039(2) Uani 1 1 d . . . . .
H103 H 0.7134 0.2324 0.2492 0.047 Uiso 1 1 calc R . . . .
C104 C 0.7281(4) 0.2752(13) 0.1797(6) 0.062(4) Uani 1 1 d . . . . .
H10J H 0.7326 0.3373 0.1613 0.074 Uiso 1 1 calc R . . . .
H10K H 0.7045 0.2379 0.1506 0.074 Uiso 1 1 calc R . . . .
C105 C 0.7702(4) 0.2154(14) 0.1978(8) 0.084(6) Uani 1 1 d . . . . .
H10L H 0.7789 0.2037 0.1632 0.100 Uiso 1 1 calc R . . . .
H10M H 0.7647 0.1507 0.2127 0.100 Uiso 1 1 calc R . . . .
C106 C 0.8076(3) 0.2671(10) 0.2449(5) 0.049(3) Uani 1 1 d . . . . .
H10N H 0.8338 0.2243 0.2572 0.058 Uiso 1 1 calc R . . . .
H10O H 0.8153 0.3288 0.2291 0.058 Uiso 1 1 calc R . . . .
C107 C 0.7936(4) 0.2896(14) 0.2961(6) 0.063(4) Uani 1 1 d . . . . .
H10P H 0.8173 0.3254 0.3261 0.076 Uiso 1 1 calc R . . . .
H10Q H 0.7882 0.2275 0.3136 0.076 Uiso 1 1 calc R . . . .
C108 C 0.7517(3) 0.3525(14) 0.2771(4) 0.051(3) Uani 1 1 d . . . . .
H10R H 0.7429 0.3670 0.3113 0.061 Uiso 1 1 calc R . . . .
H10S H 0.7574 0.4156 0.2608 0.061 Uiso 1 1 calc R . . . .

loop_
_atom_site_aniso_label
_atom_site_aniso_U_11
_atom_site_aniso_U_22
_atom_site_aniso_U_33
_atom_site_aniso_U_23
_atom_site_aniso_U_13
_atom_site_aniso_U_12
P1 0.0339(9) 0.0349(16) 0.0431(11) 0.0079(11) 0.0235(9) 0.0080(10)
Ru1 0.0424(3) 0.0328(5) 0.0447(4) 0.0053(3) 0.0298(3) 0.0056(3)
Cl1 0.0561(14) 0.0541(18) 0.0693(17) 0.0239(14) 0.0446(13) 0.0256(13)
Cl2 0.0425(11) 0.0319(13) 0.0396(11) 0.0016(9) 0.0218(9) 0.0043(9)
N1 0.049(4) 0.044(7) 0.053(5) 0.014(4) 0.030(4) 0.008(4)
N2 0.049(5) 0.044(6) 0.063(6) 0.009(5) 0.039(4) 0.002(4)
O1 0.043(4) 0.038(5) 0.068(5) 0.005(4) 0.023(3) 0.000(3)
C1 0.054(6) 0.041(6) 0.043(5) 0.017(5) 0.032(5) 0.018(5)
C3 0.049(6) 0.062(9) 0.051(6) 0.016(6) 0.033(5) 0.004(5)
C2 0.089(9) 0.052(9) 0.080(9) 0.015(7) 0.064(8) -0.002(7)
C4 0.055(5) 0.048(7) 0.042(5) 0.015(4) 0.033(4) 0.019(5)
C5 0.047(5) 0.043(6) 0.051(5) 0.016(5) 0.032(4) 0.013(4)
C6 0.055(5) 0.042(6) 0.054(6) 0.015(5) 0.037(4) 0.010(4)
C7 0.064(6) 0.064(7) 0.038(5) 0.017(5) 0.032(4) 0.010(5)
C8 0.082(7) 0.086(8) 0.019(4) 0.013(5) 0.026(4) 0.039(6)
C9 0.079(6) 0.063(7) 0.025(4) 0.019(5) 0.032(4) 0.035(6)
C10 0.113(12) 0.080(9) 0.051(7) 0.026(7) 0.039(7) 0.059(9)
C11 0.040(5) 0.054(8) 0.067(7) 0.017(6) 0.028(5) 0.011(5)
C12 0.077(7) 0.073(9) 0.043(6) 0.015(5) 0.037(5) -0.002(6)
C13 0.050(5) 0.041(7) 0.047(5) 0.010(5) 0.028(5) 0.004(5)
C14 0.037(4) 0.041(7) 0.045(5) 0.006(4) 0.023(4) 0.000(4)
C15 0.041(5) 0.047(8) 0.064(7) -0.005(6) 0.026(5) -0.001(5)
C16 0.042(5) 0.043(7) 0.060(7) 0.003(5) 0.025(5) 0.001(5)
C17 0.053(6) 0.054(9) 0.069(7) 0.011(7) 0.033(5) 0.012(6)
C18 0.054(7) 0.043(8) 0.084(9) -0.015(7) 0.030(6) -0.001(6)
C19 0.054(7) 0.053(9) 0.082(9) -0.015(7) 0.030(6) -0.010(6)
C20 0.046(5) 0.059(10) 0.065(7) -0.003(6) 0.017(5) -0.005(5)
C21 0.043(5) 0.036(6) 0.052(6) 0.000(5) 0.023(4) -0.001(4)
C22A 0.030(9) 0.039(8) 0.021(8) 0.010(6) 0.015(6) 0.002(7)
C23A 0.029(7) 0.038(8) 0.028(7) -0.001(6) 0.015(6) 0.012(6)
C28A 0.026(11) 0.030(10) 0.029(8) 0.008(7) 0.018(8) -0.010(7)
C29A 0.033(8) 0.029(8) 0.044(8) 0.007(6) 0.024(7) 0.001(6)
C30A 0.028(7) 0.029(8) 0.039(8) 0.003(7) 0.017(6) 0.001(6)
C22B 0.042(12) 0.040(12) 0.041(14) -0.016(11) 0.020(9) -0.005(10)
C23B 0.032(8) 0.040(11) 0.036(9) -0.004(9) 0.015(7) -0.005(8)
C28B 0.031(14) 0.034(12) 0.037(11) 0.008(10) 0.025(10) -0.008(9)
C29B 0.040(9) 0.036(12) 0.043(11) 0.003(9) 0.007(8) -0.003(8)
C30B 0.035(14) 0.036(13) 0.058(18) -0.017(12) 0.017(11) -0.007(9)
C24A 0.035(11) 0.045(12) 0.030(10) 0.000(9) 0.012(7) 0.007(9)
C25A 0.043(9) 0.049(12) 0.028(7) 0.001(7) 0.004(6) -0.004(8)
C26A 0.034(12) 0.049(15) 0.029(10) -0.001(9) 0.009(9) -0.001(10)
C27A 0.038(8) 0.034(9) 0.027(7) -0.001(6) 0.008(6) -0.007(6)
C24B 0.037(12) 0.050(19) 0.035(11) -0.008(11) 0.010(10) -0.014(11)
C25B 0.053(19) 0.020(11) 0.017(16) 0.004(11) -0.004(12) 0.008(12)
C26B 0.051(16) 0.036(18) 0.045(16) 0.004(13) -0.003(14) 0.005(14)
C27B 0.058(13) 0.021(12) 0.056(13) 0.012(10) 0.024(11) -0.002(10)
C31A 0.043(17) 0.034(12) 0.020(15) 0.013(12) 0.007(12) 0.015(13)
C32A 0.041(9) 0.024(9) 0.088(15) 0.010(9) 0.026(9) 0.001(7)
C33A 0.050(9) 0.029(10) 0.082(13) 0.003(9) 0.026(9) 0.013(8)
C34A 0.048(10) 0.032(9) 0.063(12) 0.007(8) 0.025(9) 0.000(7)
C35A 0.050(9) 0.043(10) 0.039(8) 0.005(8) 0.021(7) -0.011(8)
C36A 0.046(10) 0.035(10) 0.028(8) 0.002(8) 0.025(7) -0.006(8)
C31B 0.035(15) 0.07(3) 0.046(17) 0.012(17) 0.020(12) 0.010(15)
C32B 0.052(14) 0.09(3) 0.068(17) 0.011(17) 0.017(13) 0.013(16)
C35B 0.075(18) 0.05(2) 0.09(2) -0.003(16) 0.042(17) 0.006(14)
C36B 0.063(16) 0.032(16) 0.08(2) -0.008(14) -0.004(15) 0.012(12)
C37 0.041(5) 0.050(8) 0.031(4) 0.008(4) 0.019(4) 0.012(5)
C38 0.037(5) 0.063(9) 0.047(6) 0.015(5) 0.021(4) 0.010(5)
C39 0.035(5) 0.097(13) 0.055(7) 0.014(8) 0.018(5) 0.007(6)
C40 0.036(5) 0.096(12) 0.039(5) -0.014(6) 0.013(4) -0.008(6)
C41 0.042(5) 0.073(10) 0.044(6) -0.019(6) 0.017(5) -0.003(6)
C42 0.036(5) 0.052(8) 0.045(5) -0.006(5) 0.021(4) -0.003(5)
C43 0.049(5) 0.036(6) 0.054(6) 0.015(5) 0.031(5) 0.012(4)
C44 0.071(7) 0.055(7) 0.061(6) 0.020(6) 0.041(6) 0.018(6)
C45 0.085(8) 0.059(8) 0.075(7) 0.033(5) 0.053(7) 0.037(6)
C46 0.117(11) 0.049(8) 0.102(9) 0.029(6) 0.081(9) 0.014(7)
C47 0.110(10) 0.034(6) 0.094(8) 0.003(6) 0.078(8) 0.004(6)
C48 0.069(7) 0.039(7) 0.066(6) 0.010(5) 0.047(6) -0.002(5)
C49 0.035(4) 0.032(6) 0.032(4) 0.001(4) 0.016(4) 0.006(4)
C50 0.048(5) 0.053(7) 0.043(5) 0.007(5) 0.026(4) 0.018(5)
C51 0.046(5) 0.053(7) 0.051(6) -0.006(5) 0.025(5) 0.009(5)
C52 0.036(5) 0.037(6) 0.060(6) -0.004(5) 0.019(4) 0.007(4)
C53 0.041(5) 0.074(10) 0.048(6) -0.010(6) 0.016(5) -0.001(5)
C54 0.037(4) 0.064(9) 0.056(6) -0.022(6) 0.020(4) 0.000(5)
P2 0.0310(8) 0.0299(14) 0.0358(9) 0.0005(11) 0.0186(8) 0.0046(10)
Ru2 0.0295(3) 0.0291(4) 0.0333(3) -0.0017(3) 0.0165(2) 0.0023(2)
C76 0.039(4) 0.030(5) 0.041(5) 0.013(4) 0.029(4) 0.009(4)
C77 0.043(4) 0.026(5) 0.039(5) 0.005(4) 0.025(4) 0.004(4)
C78 0.042(5) 0.028(6) 0.048(5) -0.004(4) 0.017(4) 0.004(4)
C79 0.048(5) 0.032(6) 0.055(6) 0.003(5) 0.021(5) 0.010(4)
C80 0.049(5) 0.031(7) 0.058(6) -0.008(5) 0.023(5) -0.003(5)
C81 0.043(5) 0.037(7) 0.045(5) -0.007(5) 0.013(4) 0.000(4)
C82 0.035(4) 0.032(5) 0.045(5) 0.001(4) 0.024(4) 0.002(4)
C83 0.032(4) 0.029(5) 0.035(4) -0.001(4) 0.018(3) -0.001(3)
C84 0.031(4) 0.031(5) 0.027(4) -0.002(3) 0.015(3) 0.000(3)
Cl3 0.0336(9) 0.0270(12) 0.0389(10) -0.0007(9) 0.0164(8) 0.0021(8)
Cl4 0.0372(10) 0.0404(14) 0.0380(11) -0.0007(10) 0.0174(9) 0.0113(9)
O2 0.049(4) 0.036(5) 0.049(4) -0.002(3) 0.014(3) 0.000(3)
N3 0.037(3) 0.039(6) 0.036(4) 0.000(4) 0.022(3) -0.006(3)
N4 0.036(4) 0.038(5) 0.043(4) -0.006(4) 0.024(3) -0.007(3)
C55 0.042(5) 0.028(5) 0.039(5) -0.002(4) 0.022(4) -0.001(4)
C56 0.057(6) 0.043(7) 0.049(6) -0.007(5) 0.037(5) -0.010(5)
C57 0.042(5) 0.048(7) 0.049(6) -0.003(5) 0.023(5) -0.013(5)
C58 0.043(4) 0.036(5) 0.026(4) 0.002(4) 0.021(3) -0.002(4)
C59 0.041(4) 0.044(6) 0.036(5) 0.003(4) 0.024(4) 0.004(4)
C60 0.050(5) 0.041(6) 0.037(5) 0.002(4) 0.025(4) 0.010(4)
C61 0.051(5) 0.036(5) 0.035(4) -0.003(4) 0.027(4) -0.002(4)
C62 0.046(5) 0.037(5) 0.028(4) 0.005(4) 0.017(4) 0.002(4)
C63 0.042(4) 0.036(5) 0.037(4) 0.001(4) 0.022(4) 0.001(4)
C64 0.057(6) 0.033(5) 0.040(5) 0.002(4) 0.023(4) 0.002(4)
C65 0.044(5) 0.046(7) 0.052(6) 0.003(5) 0.022(4) 0.013(5)
C66 0.065(6) 0.048(7) 0.044(6) -0.016(5) 0.024(5) -0.001(5)
C67 0.038(5) 0.037(6) 0.049(5) -0.004(5) 0.020(4) 0.004(4)
C68 0.038(4) 0.038(6) 0.041(5) -0.002(4) 0.019(4) -0.003(4)
C69 0.044(5) 0.044(7) 0.048(6) 0.002(5) 0.019(4) -0.001(5)
C70 0.051(6) 0.044(7) 0.054(6) 0.002(5) 0.031(5) -0.002(5)
C71 0.062(6) 0.043(7) 0.073(7) 0.005(7) 0.040(6) 0.006(6)
C72 0.071(8) 0.038(8) 0.091(10) -0.003(7) 0.035(8) 0.000(6)
C73 0.117(14) 0.030(8) 0.094(12) -0.005(7) 0.027(11) -0.016(8)
C74 0.080(9) 0.039(8) 0.081(9) -0.007(7) 0.008(7) 0.007(6)
C75 0.064(7) 0.039(7) 0.058(7) -0.003(5) 0.028(6) -0.006(5)
C85 0.035(4) 0.024(5) 0.036(4) 0.001(4) 0.012(4) 0.000(4)
C86 0.043(5) 0.034(6) 0.039(5) -0.002(4) 0.019(4) -0.001(4)
C87 0.046(5) 0.041(7) 0.043(5) 0.002(5) 0.007(5) -0.007(5)
C88 0.043(5) 0.035(5) 0.051(6) 0.011(4) 0.009(4) -0.002(4)
C89 0.035(4) 0.033(5) 0.058(6) 0.005(4) 0.010(4) 0.003(4)
C90 0.036(4) 0.022(5) 0.047(5) 0.004(4) 0.018(4) 0.003(3)
C91 0.042(5) 0.032(5) 0.047(5) 0.002(4) 0.025(4) 0.009(4)
C92 0.055(6) 0.042(7) 0.045(5) 0.002(4) 0.024(5) -0.011(5)
C93 0.074(7) 0.039(6) 0.068(7) -0.008(5) 0.048(6) -0.004(5)
C94 0.161(15) 0.025(6) 0.076(8) 0.006(5) 0.069(10) 0.001(8)
C95 0.23(2) 0.040(8) 0.053(7) 0.009(5) 0.057(11) -0.016(10)
C96 0.172(15) 0.029(6) 0.061(7) -0.005(5) 0.071(9) -0.012(8)
C97 0.043(5) 0.040(7) 0.032(4) 0.000(4) 0.019(4) 0.002(4)
C98 0.047(5) 0.056(9) 0.030(4) -0.006(4) 0.010(4) 0.008(5)
C99 0.050(6) 0.066(9) 0.035(5) -0.008(5) 0.012(5) 0.004(6)
C100 0.048(6) 0.056(9) 0.059(7) -0.013(6) 0.020(5) -0.014(5)
C101 0.050(5) 0.036(6) 0.056(6) -0.008(5) 0.028(5) -0.011(5)
C102 0.039(5) 0.034(6) 0.049(5) 0.001(5) 0.021(4) 0.001(4)
C103 0.036(5) 0.032(6) 0.058(6) 0.002(5) 0.029(5) 0.008(4)
C104 0.038(5) 0.089(11) 0.062(7) -0.034(7) 0.021(5) 0.004(6)
C105 0.041(6) 0.081(11) 0.134(14) -0.063(11) 0.036(7) 0.004(6)
C106 0.041(5) 0.044(7) 0.072(7) 0.003(6) 0.033(5) 0.009(5)
C107 0.037(5) 0.099(12) 0.061(7) 0.024(8) 0.027(5) 0.025(6)
C108 0.031(4) 0.081(10) 0.043(5) -0.022(6) 0.015(3) 0.011(6)

loop_
_atom_type_symbol
_atom_type_description
_atom_type_scat_dispersion_real
_atom_type_scat_dispersion_imag
_atom_type_scat_source
C C 0.0181 0.0091 'International Tables Vol C Tables 4.2.6.8 and 6.1.1.4'
N N 0.0311 0.0180 'International Tables Vol C Tables 4.2.6.8 and 6.1.1.4'
O O 0.0492 0.0322 'International Tables Vol C Tables 4.2.6.8 and 6.1.1.4'
P P 0.2955 0.4335 'International Tables Vol C Tables 4.2.6.8 and 6.1.1.4'
Cl Cl 0.3639 0.7018 'International Tables Vol C Tables 4.2.6.8 and 6.1.1.4'
Ru Ru 0.0552 3.2960 'International Tables Vol C Tables 4.2.6.8 and 6.1.1.4'
H H 0.0000 0.0000 'International Tables Vol C Tables 4.2.6.8 and 6.1.1.4'

loop_
_exptl_crystal_face_index_h
_exptl_crystal_face_index_k
_exptl_crystal_face_index_l
_exptl_crystal_face_perp_dist
_exptl_oxdiff_crystal_face_indexfrac_h
_exptl_oxdiff_crystal_face_indexfrac_k
_exptl_oxdiff_crystal_face_indexfrac_l
_exptl_oxdiff_crystal_face_x
_exptl_oxdiff_crystal_face_y
_exptl_oxdiff_crystal_face_z
-3 -9 -1 0.0672 -3.0016 -9.0013 -1.0044 0.6480 -0.7789 -0.2142
-18 2 -3 0.0199 -18.0076 1.9978 -3.0008 0.7658 0.6439 0.2027
3 9 0 0.0779 3.0006 9.0011 0.0043 -0.6177 0.7773 0.2741
-6 -2 15 0.0559 -5.9866 -1.9978 14.9998 -0.0847 -0.0132 -0.9704
7 2 -15 0.0476 6.9868 1.9979 -14.9997 0.0412 -0.0123 0.9724
-7 0 16 0.0462 -6.9859 0.0025 16.0007 -0.1797 0.2036 -0.9727
-21 1 5 0.0244 -21.0004 0.9990 4.9991 0.7083 0.6381 -0.3124
19 -2 0 0.0082 19.0049 -1.9983 0.0007 -0.7185 -0.6741 -0.0210
7 0 -16 0.0322 6.9859 -0.0025 -16.0007 0.1797 -0.2036 0.9727

loop_
_geom_angle_atom_site_label_1
_geom_angle_atom_site_label_2
_geom_angle_atom_site_label_3
_geom_angle
C37 P1 Ru1 111.1(3)
C37 P1 C43 103.9(6)
C37 P1 C49 101.5(5)
C43 P1 Ru1 111.6(4)
C49 P1 Ru1 116.2(3)
C49 P1 C43 111.4(5)
Cl1 Ru1 P1 89.92(9)
Cl2 Ru1 P1 89.23(9)
Cl2 Ru1 Cl1 160.61(12)
C1 Ru1 P1 159.5(4)
C1 Ru1 Cl1 88.4(3)
C1 Ru1 Cl2 85.7(3)
C22A Ru1 P1 99.3(6)
C22A Ru1 Cl1 89.5(6)
C22A Ru1 Cl2 109.7(5)
C22A Ru1 C1 101.1(7)
C22B Ru1 P1 99.3(9)
C22B Ru1 Cl1 106.1(8)
C22B Ru1 Cl2 93.2(8)
C22B Ru1 C1 100.8(9)
C1 N1 C2 113.2(11)
C1 N1 C4 127.1(10)
C4 N1 C2 119.7(10)
C1 N2 C3 112.8(10)
C1 N2 C13 124.2(9)
C13 N2 C3 121.6(10)
C21 O1 C14 106.3(9)
N1 C1 Ru1 133.4(10)
N1 C1 N2 108.0(10)
N2 C1 Ru1 118.6(8)
N2 C3 H3A 111.2
N2 C3 H3B 111.2
N2 C3 C2 103.0(10)
H3A C3 H3B 109.1
C2 C3 H3A 111.2
C2 C3 H3B 111.2
N1 C2 C3 103.0(10)
N1 C2 H2A 111.2
N1 C2 H2B 111.2
C3 C2 H2A 111.2
C3 C2 H2B 111.2
H2A C2 H2B 109.1
C5 C4 N1 119.6(10)
C9 C4 N1 119.5(12)
C9 C4 C5 120.5(13)
C4 C5 C11 120.4(12)
C6 C5 C4 119.4(11)
C6 C5 C11 120.0(12)
C5 C6 H6 119.4
C5 C6 C7 121.3(13)
C7 C6 H6 119.4
C6 C7 C12 120.4(14)
C8 C7 C6 117.5(14)
C8 C7 C12 122.0(12)
C7 C8 H8 118.8
C9 C8 C7 122.3(12)
C9 C8 H8 118.8
C4 C9 C8 118.7(13)
C4 C9 C10 121.1(14)
C8 C9 C10 120.2(11)
C9 C10 H10A 109.5
C9 C10 H10B 109.5
C9 C10 H10C 109.5
H10A C10 H10B 109.5
H10A C10 H10C 109.5
H10B C10 H10C 109.5
C5 C11 H11A 109.5
C5 C11 H11B 109.5
C5 C11 H11C 109.5
H11A C11 H11B 109.5
H11A C11 H11C 109.5
H11B C11 H11C 109.5
C7 C12 H12A 109.5
C7 C12 H12B 109.5
C7 C12 H12C 109.5
H12A C12 H12B 109.5
H12A C12 H12C 109.5
H12B C12 H12C 109.5
N2 C13 H13A 108.5
N2 C13 H13B 108.5
N2 C13 C14 115.0(10)
H13A C13 H13B 107.5
C14 C13 H13A 108.5
C14 C13 H13B 108.5
O1 C14 C13 115.5(9)
C15 C14 O1 111.0(11)
C15 C14 C13 133.2(10)
C14 C15 H15 126.8
C14 C15 C16 106.4(10)
C16 C15 H15 126.8
C17 C16 C15 135.8(11)
C21 C16 C15 106.2(11)
C21 C16 C17 118.0(12)
C16 C17 H17 120.9
C18 C17 C16 118.3(11)
C18 C17 H17 120.9
C17 C18 H18 119.3
C19 C18 C17 121.4(14)
C19 C18 H18 119.3
C18 C19 H19 119.1
C18 C19 C20 121.8(13)
C20 C19 H19 119.1
C19 C20 H20 122.4
C21 C20 C19 115.2(12)
C21 C20 H20 122.4
O1 C21 C16 110.1(11)
C20 C21 O1 124.6(11)
C20 C21 C16 125.3(13)
C23A C22A Ru1 129.3(12)
C30A C22A Ru1 129.2(13)
C30A C22A C23A 101.6(14)
C28A C23A C22A 107.9(19)
C24A C23A C22A 131.5(17)
C24A C23A C28A 120(2)
C23A C28A C29A 108.8(18)
C27A C28A C23A 119(3)
C27A C28A C29A 132(2)
C28A C29A C31A 123.6(18)
C30A C29A C28A 109.0(16)
C30A C29A C31A 127.3(19)
C22A C30A H30A 123.8
C29A C30A C22A 112.4(15)
C29A C30A H30A 123.8
C23B C22B Ru1 131.2(18)
C23B C22B C30B 103.7(18)
C30B C22B Ru1 125.0(16)
C28B C23B C22B 107(2)
C24B C23B C22B 131(2)
C24B C23B C28B 122(3)
C23B C28B C29B 110(2)
C27B C28B C23B 120(4)
C27B C28B C29B 131(3)
C28B C29B C31B 123(2)
C30B C29B C28B 108.2(18)
C30B C29B C31B 128(3)
C22B C30B H30B 124.3
C29B C30B C22B 111(2)
C29B C30B H30B 124.3
C23A C24A H24A 120.7
C25A C24A C23A 119(2)
C25A C24A H24A 120.7
C24A C25A H25A 119.1
C24A C25A C26A 122(2)
C26A C25A H25A 119.1
C25A C26A H26A 119.1
C27A C26A C25A 122(2)
C27A C26A H26A 119.1
C28A C27A H27A 120.9
C26A C27A C28A 118(2)
C26A C27A H27A 120.9
C23B C24B H24B 121.4
C23B C24B C25B 117(2)
C25B C24B H24B 121.4
C24B C25B H25B 120.0
C26B C25B C24B 120(3)
C26B C25B H25B 120.0
C25B C26B H26B 118.3
C27B C26B C25B 123(3)
C27B C26B H26B 118.3
C28B C27B H27B 121.3
C26B C27B C28B 117(3)
C26B C27B H27B 121.3
C32A C31A C29A 119(2)
C36A C31A C29A 125(2)
C36A C31A C32A 116(2)
C31A C32A H32A 119.8
C33A C32A C31A 120.4(19)
C33A C32A H32A 119.8
C32A C33A H33A 120.0
C34A C33A C32A 119.9(16)
C34A C33A H33A 120.0
C33A C34A H34A 120.0
C35A C34A C33A 120.0(17)
C35A C34A H34A 120.0
C34A C35A H35A 119.9
C34A C35A C36A 120.2(17)
C36A C35A H35A 119.9
C31A C36A H36A 118.4
C35A C36A C31A 123.1(18)
C35A C36A H36A 118.4
C32B C31B C29B 117(3)
C36B C31B C29B 128(3)
C36B C31B C32B 114(3)
C31B C32B H32B 119.6
C31B C32B C33B 121(3)
C33B C32B H32B 119.6
C32B C33B H33B 120.3
C34B C33B C32B 119(3)
C34B C33B H33B 120.3
C33B C34B H34B 120.2
C33B C34B C35B 120(3)
C35B C34B H34B 120.2
C34B C35B H35B 120.1
C36B C35B C34B 120(2)
C36B C35B H35B 120.1
C31B C36B H36B 117.3
C35B C36B C31B 125(2)
C35B C36B H36B 117.3
P1 C37 H37 107.0
C38 C37 P1 113.8(9)
C38 C37 H37 107.0
C42 C37 P1 112.4(7)
C42 C37 H37 107.0
C42 C37 C38 109.3(10)
C37 C38 H38A 109.4
C37 C38 H38B 109.4
H38A C38 H38B 108.0
C39 C38 C37 111.3(11)
C39 C38 H38A 109.4
C39 C38 H38B 109.4
C38 C39 H39A 109.4
C38 C39 H39B 109.4
H39A C39 H39B 108.0
C40 C39 C38 111.2(10)
C40 C39 H39A 109.4
C40 C39 H39B 109.4
C39 C40 H40A 109.2
C39 C40 H40B 109.2
C39 C40 C41 112.3(11)
H40A C40 H40B 107.9
C41 C40 H40A 109.2
C41 C40 H40B 109.2
C40 C41 H41A 109.7
C40 C41 H41B 109.7
H41A C41 H41B 108.2
C42 C41 C40 109.9(11)
C42 C41 H41A 109.7
C42 C41 H41B 109.7
C37 C42 C41 113.7(10)
C37 C42 H42A 108.8
C37 C42 H42B 108.8
C41 C42 H42A 108.8
C41 C42 H42B 108.8
H42A C42 H42B 107.7
P1 C43 H43 104.9
C44 C43 P1 119.8(10)
C44 C43 H43 104.9
C48 C43 P1 113.2(8)
C48 C43 H43 104.9
C48 C43 C44 107.8(11)
C43 C44 H44A 109.9
C43 C44 H44B 109.9
C43 C44 C45 108.7(12)
H44A C44 H44B 108.3
C45 C44 H44A 109.9
C45 C44 H44B 109.9
C44 C45 H45A 109.3
C44 C45 H45B 109.3
H45A C45 H45B 108.0
C46 C45 C44 111.5(13)
C46 C45 H45A 109.3
C46 C45 H45B 109.3
C45 C46 H46A 109.2
C45 C46 H46B 109.2
C45 C46 C47 112.1(13)
H46A C46 H46B 107.9
C47 C46 H46A 109.2
C47 C46 H46B 109.2
C46 C47 H47A 109.9
C46 C47 H47B 109.9
H47A C47 H47B 108.3
C48 C47 C46 109.0(12)
C48 C47 H47A 109.9
C48 C47 H47B 109.9
C43 C48 C47 110.3(12)
C43 C48 H48A 109.6
C43 C48 H48B 109.6
C47 C48 H48A 109.6
C47 C48 H48B 109.6
H48A C48 H48B 108.1
P1 C49 H49 105.4
C50 C49 P1 115.2(7)
C50 C49 H49 105.4
C54 C49 P1 115.0(8)
C54 C49 H49 105.4
C54 C49 C50 109.6(9)
C49 C50 H50A 109.5
C49 C50 H50B 109.5
H50A C50 H50B 108.1
C51 C50 C49 110.7(9)
C51 C50 H50A 109.5
C51 C50 H50B 109.5
C50 C51 H51A 109.1
C50 C51 H51B 109.1
H51A C51 H51B 107.8
C52 C51 C50 112.7(10)
C52 C51 H51A 109.1
C52 C51 H51B 109.1
C51 C52 H52A 109.5
C51 C52 H52B 109.5
C51 C52 C53 110.8(9)
H52A C52 H52B 108.1
C53 C52 H52A 109.5
C53 C52 H52B 109.5
C52 C53 H53A 108.9
C52 C53 H53B 108.9
H53A C53 H53B 107.8
C54 C53 C52 113.2(10)
C54 C53 H53A 108.9
C54 C53 H53B 108.9
C49 C54 H54A 109.5
C49 C54 H54B 109.5
C53 C54 C49 110.8(11)
C53 C54 H54A 109.5
C53 C54 H54B 109.5
H54A C54 H54B 108.1
C91 P2 Ru2 113.0(3)
C91 P2 C97 103.6(5)
C91 P2 C103 111.0(5)
C97 P2 Ru2 110.3(3)
C103 P2 Ru2 115.4(4)
C103 P2 C97 102.2(5)
C76 Ru2 P2 99.7(3)
C76 Ru2 Cl3 96.1(3)
C76 Ru2 Cl4 102.4(3)
C76 Ru2 C55 100.5(4)
Cl3 Ru2 P2 89.19(9)
Cl4 Ru2 P2 89.13(8)
Cl4 Ru2 Cl3 161.41(9)
C55 Ru2 P2 159.5(3)
C55 Ru2 Cl3 85.9(3)
C55 Ru2 Cl4 89.2(3)
C77 C76 Ru2 132.7(7)
C77 C76 C84 104.2(9)
C84 C76 Ru2 123.1(8)
C78 C77 C76 133.3(10)
C78 C77 C82 118.1(10)
C82 C77 C76 108.5(9)
C77 C78 H78 120.1
C77 C78 C79 119.8(10)
C79 C78 H78 120.1
C78 C79 H79 119.2
C80 C79 C78 121.6(11)
C80 C79 H79 119.2
C79 C80 H80 120.9
C79 C80 C81 118.2(12)
C81 C80 H80 120.9
C80 C81 H81 119.5
C82 C81 C80 120.9(10)
C82 C81 H81 119.5
C77 C82 C83 108.8(9)
C81 C82 C77 121.2(10)
C81 C82 C83 130.1(9)
C84 C83 C82 107.5(8)
C84 C83 C85 125.3(9)
C85 C83 C82 127.2(9)
C76 C84 H84 124.6
C83 C84 C76 110.9(9)
C83 C84 H84 124.6
C68 O2 C75 105.1(9)
C55 N3 C56 110.8(9)
C55 N3 C58 130.2(9)
C58 N3 C56 119.0(8)
C55 N4 C57 111.5(9)
C55 N4 C67 125.4(9)
C67 N4 C57 120.6(8)
N3 C55 Ru2 131.5(8)
N3 C55 N4 110.5(9)
N4 C55 Ru2 117.9(7)
N3 C56 H56A 111.0
N3 C56 H56B 111.0
N3 C56 C57 104.0(8)
H56A C56 H56B 109.0
C57 C56 H56A 111.0
C57 C56 H56B 111.0
N4 C57 C56 102.5(8)
N4 C57 H57A 111.3
N4 C57 H57B 111.3
C56 C57 H57A 111.3
C56 C57 H57B 111.3
H57A C57 H57B 109.2
C59 C58 N3 119.0(9)
C63 C58 N3 120.5(10)
C63 C58 C59 120.5(10)
C58 C59 C65 120.7(10)
C60 C59 C58 118.3(9)
C60 C59 C65 121.0(11)
C59 C60 H60 118.5
C59 C60 C61 123.0(11)
C61 C60 H60 118.5
C60 C61 C66 121.3(11)
C62 C61 C60 117.5(10)
C62 C61 C66 121.1(10)
C61 C62 H62 119.2
C61 C62 C63 121.6(10)
C63 C62 H62 119.2
C58 C63 C62 118.9(11)
C58 C63 C64 120.7(10)
C62 C63 C64 120.3(9)
C63 C64 H64A 109.5
C63 C64 H64B 109.5
C63 C64 H64C 109.5
H64A C64 H64B 109.5
H64A C64 H64C 109.5
H64B C64 H64C 109.5
C59 C65 H65A 109.5
C59 C65 H65B 109.5
C59 C65 H65C 109.5
H65A C65 H65B 109.5
H65A C65 H65C 109.5
H65B C65 H65C 109.5
C61 C66 H66A 109.5
C61 C66 H66B 109.5
C61 C66 H66C 109.5
H66A C66 H66B 109.5
H66A C66 H66C 109.5
H66B C66 H66C 109.5
N4 C67 H67A 108.3
N4 C67 H67B 108.3
N4 C67 C68 116.0(10)
H67A C67 H67B 107.4
C68 C67 H67A 108.3
C68 C67 H67B 108.3
O2 C68 C67 113.7(9)
C69 C68 O2 112.4(11)
C69 C68 C67 133.7(10)
C68 C69 H69 126.6
C68 C69 C70 106.7(10)
C70 C69 H69 126.6
C71 C70 C69 137.3(11)
C75 C70 C69 104.9(11)
C75 C70 C71 117.8(13)
C70 C71 H71 120.0
C72 C71 C70 120.0(13)
C72 C71 H71 120.0
C71 C72 H72 119.6
C71 C72 C73 120.8(16)
C73 C72 H72 119.6
C72 C73 H73 119.1
C74 C73 C72 121.9(16)
C74 C73 H73 119.1
C73 C74 H74 122.9
C75 C74 C73 114.1(15)
C75 C74 H74 122.9
C70 C75 O2 110.9(11)
C70 C75 C74 125.5(14)
C74 C75 O2 123.5(13)
C86 C85 C83 121.0(9)
C86 C85 C90 118.8(8)
C90 C85 C83 120.3(9)
C85 C86 H86 119.8
C85 C86 C87 120.4(10)
C87 C86 H86 119.8
C86 C87 H87 120.0
C88 C87 C86 120.0(11)
C88 C87 H87 120.0
C87 C88 H88 120.2
C87 C88 C89 119.7(9)
C89 C88 H88 120.2
C88 C89 H89 119.5
C90 C89 C88 121.1(10)
C90 C89 H89 119.5
C85 C90 H90 119.9
C89 C90 C85 120.1(9)
C89 C90 H90 119.9
P2 C91 H91 104.6
C92 C91 P2 112.5(8)
C92 C91 H91 104.6
C96 C91 P2 118.8(9)
C96 C91 H91 104.6
C96 C91 C92 110.3(10)
C91 C92 H92A 109.8
C91 C92 H92B 109.8
H92A C92 H92B 108.2
C93 C92 C91 109.5(10)
C93 C92 H92A 109.8
C93 C92 H92B 109.8
C92 C93 H93A 109.0
C92 C93 H93B 109.0
H93A C93 H93B 107.8
C94 C93 C92 112.8(12)
C94 C93 H93A 109.0
C94 C93 H93B 109.0
C93 C94 H94A 109.3
C93 C94 H94B 109.3
C93 C94 C95 111.4(14)
H94A C94 H94B 108.0
C95 C94 H94A 109.3
C95 C94 H94B 109.3
C94 C95 H95A 109.3
C94 C95 H95B 109.3
H95A C95 H95B 107.9
C96 C95 C94 111.7(15)
C96 C95 H95A 109.3
C96 C95 H95B 109.3
C91 C96 H96A 109.5
C91 C96 H96B 109.5
C95 C96 C91 110.8(13)
C95 C96 H96A 109.5
C95 C96 H96B 109.5
H96A C96 H96B 108.1
P2 C97 H97 106.3
C98 C97 P2 113.4(8)
C98 C97 H97 106.3
C98 C97 C102 112.1(10)
C102 C97 P2 111.8(7)
C102 C97 H97 106.3
C97 C98 H98A 109.6
C97 C98 H98B 109.6
C97 C98 C99 110.1(10)
H98A C98 H98B 108.1
C99 C98 H98A 109.6
C99 C98 H98B 109.6
C98 C99 H99A 109.5
C98 C99 H99B 109.5
C98 C99 C100 110.9(10)
H99A C99 H99B 108.0
C100 C99 H99A 109.5
C100 C99 H99B 109.5
C99 C100 H10D 109.5
C99 C100 H10E 109.5
H10D C100 H10E 108.1
C101 C100 C99 110.8(10)
C101 C100 H10D 109.5
C101 C100 H10E 109.5
C100 C101 H10F 109.3
C100 C101 H10G 109.3
H10F C101 H10G 108.0
C102 C101 C100 111.5(11)
C102 C101 H10F 109.3
C102 C101 H10G 109.3
C97 C102 H10H 109.2
C97 C102 H10I 109.2
C101 C102 C97 112.2(9)
C101 C102 H10H 109.2
C101 C102 H10I 109.2
H10H C102 H10I 107.9
P2 C103 H103 104.9
C104 C103 P2 117.2(8)
C104 C103 H103 104.9
C104 C103 C108 109.9(9)
C108 C103 P2 113.7(8)
C108 C103 H103 104.9
C103 C104 H10J 109.5
C103 C104 H10K 109.5
C103 C104 C105 110.7(12)
H10J C104 H10K 108.1
C105 C104 H10J 109.5
C105 C104 H10K 109.5
C104 C105 H10L 109.2
C104 C105 H10M 109.2
C104 C105 C106 112.1(11)
H10L C105 H10M 107.9
C106 C105 H10L 109.2
C106 C105 H10M 109.2
C105 C106 H10N 109.8
C105 C106 H10O 109.8
H10N C106 H10O 108.3
C107 C106 C105 109.3(11)
C107 C106 H10N 109.8
C107 C106 H10O 109.8
C106 C107 H10P 109.6
C106 C107 H10Q 109.6
C106 C107 C108 110.5(10)
H10P C107 H10Q 108.1
C108 C107 H10P 109.6
C108 C107 H10Q 109.6
C103 C108 C107 109.9(13)
C103 C108 H10R 109.7
C103 C108 H10S 109.7
C107 C108 H10R 109.7
C107 C108 H10S 109.7
H10R C108 H10S 108.2

loop_
_geom_bond_atom_site_label_1
_geom_bond_atom_site_label_2
_geom_bond_distance
P1 Ru1 2.449(2)
P1 C37 1.826(12)
P1 C43 1.855(12)
P1 C49 1.852(9)
Ru1 Cl1 2.416(3)
Ru1 Cl2 2.392(3)
Ru1 C1 2.063(10)
Ru1 C22A 1.726(19)
Ru1 C22B 2.01(2)
N1 C1 1.329(15)
N1 C2 1.485(15)
N1 C4 1.426(17)
N2 C1 1.362(17)
N2 C3 1.473(13)
N2 C13 1.415(15)
O1 C14 1.385(13)
O1 C21 1.378(16)
C3 H3A 0.9900
C3 H3B 0.9900
C3 C2 1.51(2)
C2 H2A 0.9900
C2 H2B 0.9900
C4 C5 1.406(17)
C4 C9 1.391(15)
C5 C6 1.387(19)
C5 C11 1.500(15)
C6 H6 0.9500
C6 C7 1.409(16)
C7 C8 1.40(2)
C7 C12 1.50(2)
C8 H8 0.9500
C8 C9 1.39(2)
C9 C10 1.52(2)
C10 H10A 0.9800
C10 H10B 0.9800
C10 H10C 0.9800
C11 H11A 0.9800
C11 H11B 0.9800
C11 H11C 0.9800
C12 H12A 0.9800
C12 H12B 0.9800
C12 H12C 0.9800
C13 H13A 0.9900
C13 H13B 0.9900
C13 C14 1.516(18)
C14 C15 1.373(17)
C15 H15 0.9500
C15 C16 1.433(19)
C16 C17 1.41(2)
C16 C21 1.399(16)
C17 H17 0.9500
C17 C18 1.41(2)
C18 H18 0.9500
C18 C19 1.371(19)
C19 H19 0.9500
C19 C20 1.43(2)
C20 H20 0.9500
C20 C21 1.376(18)
C22A C23A 1.53(2)
C22A C30A 1.51(2)
C23A C28A 1.43(3)
C23A C24A 1.41(3)
C28A C29A 1.45(4)
C28A C27A 1.43(3)
C29A C30A 1.35(2)
C29A C31A 1.46(3)
C30A H30A 0.9500
C22B C23B 1.50(3)
C22B C30B 1.53(3)
C23B C28B 1.44(3)
C23B C24B 1.33(4)
C28B C29B 1.47(5)
C28B C27B 1.41(4)
C29B C30B 1.35(3)
C29B C31B 1.48(4)
C30B H30B 0.9500
C24A H24A 0.9500
C24A C25A 1.36(3)
C25A H25A 0.9500
C25A C26A 1.39(4)
C26A H26A 0.9500
C26A C27A 1.38(3)
C27A H27A 0.9500
C24B H24B 0.9500
C24B C25B 1.44(5)
C25B H25B 0.9500
C25B C26B 1.38(3)
C26B H26B 0.9500
C26B C27B 1.36(4)
C27B H27B 0.9500
C31A C32A 1.42(3)
C31A C36A 1.39(3)
C32A H32A 0.9500
C32A C33A 1.42(2)
C33A H33A 0.9500
C33A C34A 1.38(3)
C34A H34A 0.9500
C34A C35A 1.37(2)
C35A H35A 0.9500
C35A C36A 1.37(3)
C36A H36A 0.9500
C31B C32B 1.43(3)
C31B C36B 1.38(3)
C32B H32B 0.9500
C32B C33B 1.45(3)
C33B H33B 0.9500
C33B C34B 1.38(3)
C34B H34B 0.9500
C34B C35B 1.38(3)
C35B H35B 0.9500
C35B C36B 1.38(3)
C36B H36B 0.9500
C37 H37 1.0000
C37 C38 1.559(13)
C37 C42 1.536(18)
C38 H38A 0.9900
C38 H38B 0.9900
C38 C39 1.523(19)
C39 H39A 0.9900
C39 H39B 0.9900
C39 C40 1.52(2)
C40 H40A 0.9900
C40 H40B 0.9900
C40 C41 1.546(16)
C41 H41A 0.9900
C41 H41B 0.9900
C41 C42 1.544(16)
C42 H42A 0.9900
C42 H42B 0.9900
C43 H43 1.0000
C43 C44 1.521(16)
C43 C48 1.520(19)
C44 H44A 0.9900
C44 H44B 0.9900
C44 C45 1.540(19)
C45 H45A 0.9900
C45 H45B 0.9900
C45 C46 1.51(2)
C46 H46A 0.9900
C46 H46B 0.9900
C46 C47 1.530(19)
C47 H47A 0.9900
C47 H47B 0.9900
C47 C48 1.53(2)
C48 H48A 0.9900
C48 H48B 0.9900
C49 H49 1.0000
C49 C50 1.547(13)
C49 C54 1.515(14)
C50 H50A 0.9900
C50 H50B 0.9900
C50 C51 1.523(14)
C51 H51A 0.9900
C51 H51B 0.9900
C51 C52 1.516(15)
C52 H52A 0.9900
C52 H52B 0.9900
C52 C53 1.516(16)
C53 H53A 0.9900
C53 H53B 0.9900
C53 C54 1.507(17)
C54 H54A 0.9900
C54 H54B 0.9900
P2 Ru2 2.454(2)
P2 C91 1.848(12)
P2 C97 1.887(11)
P2 C103 1.873(10)
Ru2 C76 1.867(11)
Ru2 Cl3 2.408(2)
Ru2 Cl4 2.399(2)
Ru2 C55 2.088(10)
C76 C77 1.480(15)
C76 C84 1.494(12)
C77 C78 1.396(15)
C77 C82 1.409(14)
C78 H78 0.9500
C78 C79 1.413(17)
C79 H79 0.9500
C79 C80 1.365(16)
C80 H80 0.9500
C80 C81 1.417(17)
C81 H81 0.9500
C81 C82 1.366(17)
C82 C83 1.481(14)
C83 C84 1.367(13)
C83 C85 1.470(12)
C84 H84 0.9500
O2 C68 1.366(12)
O2 C75 1.388(17)
N3 C55 1.310(13)
N3 C56 1.479(14)
N3 C58 1.421(14)
N4 C55 1.341(14)
N4 C57 1.466(13)
N4 C67 1.432(13)
C56 H56A 0.9900
C56 H56B 0.9900
C56 C57 1.492(16)
C57 H57A 0.9900
C57 H57B 0.9900
C58 C59 1.403(17)
C58 C63 1.402(13)
C59 C60 1.379(17)
C59 C65 1.491(14)
C60 H60 0.9500
C60 C61 1.397(15)
C61 C62 1.389(16)
C61 C66 1.508(16)
C62 H62 0.9500
C62 C63 1.402(15)
C63 C64 1.491(17)
C64 H64A 0.9800
C64 H64B 0.9800
C64 H64C 0.9800
C65 H65A 0.9800
C65 H65B 0.9800
C65 H65C 0.9800
C66 H66A 0.9800
C66 H66B 0.9800
C66 H66C 0.9800
C67 H67A 0.9900
C67 H67B 0.9900
C67 C68 1.481(17)
C68 C69 1.327(17)
C69 H69 0.9500
C69 C70 1.453(18)
C70 C71 1.40(2)
C70 C75 1.365(18)
C71 H71 0.9500
C71 C72 1.34(2)
C72 H72 0.9500
C72 C73 1.40(2)
C73 H73 0.9500
C73 C74 1.39(2)
C74 H74 0.9500
C74 C75 1.39(2)
C85 C86 1.402(13)
C85 C90 1.417(13)
C86 H86 0.9500
C86 C87 1.407(14)
C87 H87 0.9500
C87 C88 1.377(17)
C88 H88 0.9500
C88 C89 1.410(16)
C89 H89 0.9500
C89 C90 1.366(12)
C90 H90 0.9500
C91 H91 1.0000
C91 C92 1.542(16)
C91 C96 1.534(16)
C92 H92A 0.9900
C92 H92B 0.9900
C92 C93 1.533(19)
C93 H93A 0.9900
C93 H93B 0.9900
C93 C94 1.484(18)
C94 H94A 0.9900
C94 H94B 0.9900
C94 C95 1.57(2)
C95 H95A 0.9900
C95 H95B 0.9900
C95 C96 1.50(2)
C96 H96A 0.9900
C96 H96B 0.9900
C97 H97 1.0000
C97 C98 1.505(14)
C97 C102 1.513(17)
C98 H98A 0.9900
C98 H98B 0.9900
C98 C99 1.533(15)
C99 H99A 0.9900
C99 H99B 0.9900
C99 C100 1.54(2)
C100 H10D 0.9900
C100 H10E 0.9900
C100 C101 1.509(17)
C101 H10F 0.9900
C101 H10G 0.9900
C101 C102 1.498(15)
C102 H10H 0.9900
C102 H10I 0.9900
C103 H103 1.0000
C103 C104 1.492(15)
C103 C108 1.524(16)
C104 H10J 0.9900
C104 H10K 0.9900
C104 C105 1.520(18)
C105 H10L 0.9900
C105 H10M 0.9900
C105 C106 1.531(18)
C106 H10N 0.9900
C106 H10O 0.9900
C106 C107 1.501(16)
C107 H10P 0.9900
C107 H10Q 0.9900
C107 C108 1.540(16)
C108 H10R 0.9900
C108 H10S 0.9900

loop_
_geom_torsion_atom_site_label_1
_geom_torsion_atom_site_label_2
_geom_torsion_atom_site_label_3
_geom_torsion_atom_site_label_4
_geom_torsion
P1 Ru1 C22A C23A 91.2(15)
P1 Ru1 C22A C30A -89.6(16)
P1 C37 C38 C39 -177.7(9)
P1 C37 C42 C41 178.1(7)
P1 C43 C44 C45 -166.6(10)
P1 C43 C48 C47 160.7(8)
P1 C49 C50 C51 171.7(9)
P1 C49 C54 C53 -170.9(9)
Ru1 P1 C37 C38 -62.1(9)
Ru1 P1 C37 C42 62.8(8)
Ru1 P1 C43 C44 161.4(9)
Ru1 P1 C43 C48 -69.6(8)
Ru1 P1 C49 C50 -173.9(8)
Ru1 P1 C49 C54 57.3(10)
Ru1 C22A C23A C28A 177(2)
Ru1 C22A C23A C24A 2(3)
Ru1 C22A C30A C29A -179.3(13)
Ru1 C22B C23B C28B 174(3)
Ru1 C22B C23B C24B -9(5)
Ru1 C22B C30B C29B -173(2)
Cl1 Ru1 C22A C23A -179.0(16)
Cl1 Ru1 C22A C30A 0.2(15)
Cl2 Ru1 C22A C23A -1.4(17)
Cl2 Ru1 C22A C30A 177.8(14)
N1 C4 C5 C6 -178.1(10)
N1 C4 C5 C11 6.4(15)
N1 C4 C9 C8 177.5(10)
N1 C4 C9 C10 -3.5(16)
N2 C3 C2 N1 -1.7(14)
N2 C13 C14 O1 -129.5(10)
N2 C13 C14 C15 57.7(16)
O1 C14 C15 C16 -1.2(14)
C1 Ru1 C22A C23A -90.8(16)
C1 Ru1 C22A C30A 88.4(16)
C1 N1 C2 C3 2.6(15)
C1 N1 C4 C5 -91.8(14)
C1 N1 C4 C9 95.6(14)
C1 N2 C3 C2 0.5(14)
C1 N2 C13 C14 -126.4(12)
C3 N2 C1 Ru1 -177.6(8)
C3 N2 C1 N1 1.2(13)
C3 N2 C13 C14 68.1(14)
C2 N1 C1 Ru1 176.1(10)
C2 N1 C1 N2 -2.4(14)
C2 N1 C4 C5 86.6(14)
C2 N1 C4 C9 -86.0(14)
C4 N1 C1 Ru1 -5.4(18)
C4 N1 C1 N2 176.1(10)
C4 N1 C2 C3 -176.0(10)
C4 C5 C6 C7 2.5(16)
C5 C4 C9 C8 5.0(16)
C5 C4 C9 C10 -176.1(11)
C5 C6 C7 C8 1.0(16)
C5 C6 C7 C12 -176.2(10)
C6 C7 C8 C9 -1.6(17)
C7 C8 C9 C4 -1.4(17)
C7 C8 C9 C10 179.7(12)
C9 C4 C5 C6 -5.6(16)
C9 C4 C5 C11 179.0(10)
C11 C5 C6 C7 178.0(10)
C12 C7 C8 C9 175.5(11)
C13 N2 C1 Ru1 15.8(15)
C13 N2 C1 N1 -165.4(10)
C13 N2 C3 C2 167.5(12)
C13 C14 C15 C16 171.8(11)
C14 O1 C21 C16 1.5(13)
C14 O1 C21 C20 -179.9(12)
C14 C15 C16 C17 179.5(14)
C14 C15 C16 C21 2.0(14)
C15 C16 C17 C18 -178.8(15)
C15 C16 C21 O1 -2.2(14)
C15 C16 C21 C20 179.2(13)
C16 C17 C18 C19 1(2)
C17 C16 C21 O1 179.8(11)
C17 C16 C21 C20 1(2)
C17 C18 C19 C20 -1(3)
C18 C19 C20 C21 0(2)
C19 C20 C21 O1 -178.9(12)
C19 C20 C21 C16 -1(2)
C21 O1 C14 C13 -174.5(9)
C21 O1 C14 C15 -0.1(13)
C21 C16 C17 C18 -1.6(19)
C22A C23A C28A C29A 4(3)
C22A C23A C28A C27A -179(2)
C22A C23A C24A C25A 175.9(18)
C23A C22A C30A C29A 0.1(18)
C23A C28A C29A C30A -4(3)
C23A C28A C29A C31A 179(2)
C23A C28A C27A C26A 3(4)
C23A C24A C25A C26A 2(3)
C28A C23A C24A C25A 1(4)
C28A C29A C30A C22A 3(2)
C28A C29A C31A C32A 147(3)
C28A C29A C31A C36A -40(4)
C29A C28A C27A C26A 178(3)
C29A C31A C32A C33A 178(2)
C29A C31A C36A C35A -175.3(19)
C30A C22A C23A C28A -3(2)
C30A C22A C23A C24A -178(2)
C30A C29A C31A C32A -30(3)
C30A C29A C31A C36A 144(2)
C22B Ru1 C22A C23A 0(3)
C22B Ru1 C22A C30A 179(100)
C22B C23B C28B C29B 1(4)
C22B C23B C28B C27B -179(4)
C22B C23B C24B C25B 176(3)
C23B C22B C30B C29B 4(4)
C23B C28B C29B C30B 2(5)
C23B C28B C29B C31B 175(3)
C23B C28B C27B C26B 1(6)
C23B C24B C25B C26B 6(5)
C28B C23B C24B C25B -6(4)
C28B C29B C30B C22B -4(4)
C28B C29B C31B C32B 150(4)
C28B C29B C31B C36B -32(6)
C29B C28B C27B C26B -179(4)
C29B C31B C32B C33B -177(3)
C29B C31B C36B C35B -176(4)
C30B C22B C23B C28B -3(4)
C30B C22B C23B C24B 174(3)
C30B C29B C31B C32B -38(5)
C30B C29B C31B C36B 140(4)
C24A C23A C28A C29A -180(2)
C24A C23A C28A C27A -4(4)
C24A C25A C26A C27A -2(4)
C25A C26A C27A C28A 0(4)
C27A C28A C29A C30A 180(3)
C27A C28A C29A C31A 3(5)
C24B C23B C28B C29B -177(3)
C24B C23B C28B C27B 3(6)
C24B C25B C26B C27B -2(6)
C25B C26B C27B C28B -1(5)
C27B C28B C29B C30B -178(5)
C27B C28B C29B C31B -4(7)
C31A C29A C30A C22A 179.4(19)
C31A C32A C33A C34A -4(4)
C32A C31A C36A C35A -1(3)
C32A C33A C34A C35A 2(3)
C33A C34A C35A C36A 1(3)
C34A C35A C36A C31A -1(3)
C36A C31A C32A C33A 4(4)
C31B C29B C30B C22B -177(3)
C31B C32B C33B C34B -8(6)
C32B C31B C36B C35B 2(6)
C32B C33B C34B C35B 5(7)
C33B C34B C35B C36B 1(6)
C34B C35B C36B C31B -5(6)
C36B C31B C32B C33B 5(6)
C37 P1 C43 C44 41.7(10)
C37 P1 C43 C48 170.7(8)
C37 P1 C49 C50 -53.3(10)
C37 P1 C49 C54 177.9(9)
C37 C38 C39 C40 -57.6(13)
C38 C37 C42 C41 -54.5(12)
C38 C39 C40 C41 56.7(13)
C39 C40 C41 C42 -53.4(14)
C40 C41 C42 C37 53.4(13)
C42 C37 C38 C39 55.8(12)
C43 P1 C37 C38 58.0(9)
C43 P1 C37 C42 -177.1(7)
C43 P1 C49 C50 56.8(10)
C43 P1 C49 C54 -72.0(10)
C43 C44 C45 C46 -57.8(15)
C44 C43 C48 C47 -64.5(12)
C44 C45 C46 C47 54.1(17)
C45 C46 C47 C48 -54.1(18)
C46 C47 C48 C43 59.5(15)
C48 C43 C44 C45 62.0(14)
C49 P1 C37 C38 173.7(8)
C49 P1 C37 C42 -61.4(8)
C49 P1 C43 C44 -66.9(11)
C49 P1 C43 C48 62.1(9)
C49 C50 C51 C52 54.9(15)
C50 C49 C54 C53 57.6(15)
C50 C51 C52 C53 -52.1(15)
C51 C52 C53 C54 52.9(16)
C52 C53 C54 C49 -56.7(16)
C54 C49 C50 C51 -56.9(15)
P2 Ru2 C76 C77 95.1(9)
P2 Ru2 C76 C84 -82.6(7)
P2 C91 C92 C93 -166.6(8)
P2 C91 C96 C95 169.5(14)
P2 C97 C98 C99 177.2(8)
P2 C97 C102 C101 -176.3(7)
P2 C103 C104 C105 -170.7(10)
P2 C103 C108 C107 167.3(9)
Ru2 P2 C91 C92 62.8(8)
Ru2 P2 C91 C96 -166.3(10)
Ru2 P2 C97 C98 66.1(9)
Ru2 P2 C97 C102 -61.7(8)
Ru2 P2 C103 C104 163.8(10)
Ru2 P2 C103 C108 -66.2(10)
Ru2 C76 C77 C78 1.9(18)
Ru2 C76 C77 C82 -174.7(8)
Ru2 C76 C84 C83 177.7(7)
C76 C77 C78 C79 -177.5(11)
C76 C77 C82 C81 175.0(10)
C76 C77 C82 C83 -4.8(11)
C77 C76 C84 C83 -0.6(10)
C77 C78 C79 C80 3.8(19)
C77 C82 C83 C84 4.4(11)
C77 C82 C83 C85 -174.7(9)
C78 C77 C82 C81 -2.2(16)
C78 C77 C82 C83 178.0(9)
C78 C79 C80 C81 -3.0(19)
C79 C80 C81 C82 -0.4(18)
C80 C81 C82 C77 3.1(18)
C80 C81 C82 C83 -177.3(11)
C81 C82 C83 C84 -175.3(11)
C81 C82 C83 C85 5.6(18)
C82 C77 C78 C79 -1.1(16)
C82 C83 C84 C76 -2.2(10)
C82 C83 C85 C86 33.7(15)
C82 C83 C85 C90 -147.0(10)
C83 C85 C86 C87 179.7(10)
C83 C85 C90 C89 -179.9(10)
C84 C76 C77 C78 179.9(11)
C84 C76 C77 C82 3.3(10)
C84 C83 C85 C86 -145.2(10)
C84 C83 C85 C90 34.1(15)
Cl3 Ru2 C76 C77 -174.7(9)
Cl3 Ru2 C76 C84 7.6(7)
Cl4 Ru2 C76 C77 3.8(10)
Cl4 Ru2 C76 C84 -173.9(7)
O2 C68 C69 C70 0.1(13)
N3 C56 C57 N4 8.1(13)
N3 C58 C59 C60 177.9(9)
N3 C58 C59 C65 -3.1(14)
N3 C58 C63 C62 -178.9(9)
N3 C58 C63 C64 3.1(14)
N4 C67 C68 O2 136.8(9)
N4 C67 C68 C69 -49.6(17)
C55 Ru2 C76 C77 -87.7(10)
C55 Ru2 C76 C84 94.6(8)
C55 N3 C56 C57 -7.5(13)
C55 N3 C58 C59 91.6(13)
C55 N3 C58 C63 -90.6(14)
C55 N4 C57 C56 -6.8(13)
C55 N4 C67 C68 127.5(11)
C56 N3 C55 Ru2 -171.6(9)
C56 N3 C55 N4 3.3(13)
C56 N3 C58 C59 -90.2(12)
C56 N3 C58 C63 87.6(12)
C57 N4 C55 Ru2 178.1(8)
C57 N4 C55 N3 2.4(13)
C57 N4 C67 C68 -72.2(13)
C58 N3 C55 Ru2 6.7(18)
C58 N3 C55 N4 -178.4(10)
C58 N3 C56 C57 174.0(10)
C58 C59 C60 C61 1.6(16)
C59 C58 C63 C62 -1.2(14)
C59 C58 C63 C64 -179.1(9)
C59 C60 C61 C62 -2.0(16)
C59 C60 C61 C66 176.5(10)
C60 C61 C62 C63 0.8(15)
C61 C62 C63 C58 0.7(14)
C61 C62 C63 C64 178.6(10)
C63 C58 C59 C60 0.1(14)
C63 C58 C59 C65 179.0(9)
C65 C59 C60 C61 -177.4(10)
C66 C61 C62 C63 -177.7(10)
C67 N4 C55 Ru2 -20.1(14)
C67 N4 C55 N3 164.2(10)
C67 N4 C57 C56 -169.6(10)
C67 C68 C69 C70 -173.6(12)
C68 O2 C75 C70 0.9(13)
C68 O2 C75 C74 178.7(14)
C68 C69 C70 C71 -179.8(14)
C68 C69 C70 C75 0.4(13)
C69 C70 C71 C72 178.5(15)
C69 C70 C75 O2 -0.8(14)
C69 C70 C75 C74 -178.5(15)
C70 C71 C72 C73 1(2)
C71 C70 C75 O2 179.4(10)
C71 C70 C75 C74 2(2)
C71 C72 C73 C74 1(3)
C72 C73 C74 C75 -1(3)
C73 C74 C75 O2 -177.7(15)
C73 C74 C75 C70 0(3)
C75 O2 C68 C67 174.4(10)
C75 O2 C68 C69 -0.6(13)
C75 C70 C71 C72 -1.8(19)
C85 C83 C84 C76 176.9(9)
C85 C86 C87 C88 -0.3(17)
C86 C85 C90 C89 -0.6(15)
C86 C87 C88 C89 0.4(18)
C87 C88 C89 C90 -0.6(18)
C88 C89 C90 C85 0.7(16)
C90 C85 C86 C87 0.4(16)
C91 P2 C97 C98 -55.2(9)
C91 P2 C97 C102 177.0(7)
C91 P2 C103 C104 -65.9(12)
C91 P2 C103 C108 64.2(10)
C91 C92 C93 C94 -57.1(15)
C92 C91 C96 C95 -59(2)
C92 C93 C94 C95 54(2)
C93 C94 C95 C96 -53(2)
C94 C95 C96 C91 55(2)
C96 C91 C92 C93 58.2(13)
C97 P2 C91 C92 -177.8(8)
C97 P2 C91 C96 -46.9(12)
C97 P2 C103 C104 44.0(12)
C97 P2 C103 C108 174.1(9)
C97 C98 C99 C100 55.8(13)
C98 C97 C102 C101 55.1(12)
C98 C99 C100 C101 -56.0(14)
C99 C100 C101 C102 55.2(13)
C100 C101 C102 C97 -54.7(12)
C102 C97 C98 C99 -55.1(12)
C103 P2 C91 C92 -68.8(9)
C103 P2 C91 C96 62.2(12)
C103 P2 C97 C98 -170.6(8)
C103 P2 C97 C102 61.5(8)
C103 C104 C105 C106 -56.6(19)
C104 C103 C108 C107 -59.1(15)
C104 C105 C106 C107 56.0(19)
C105 C106 C107 C108 -57.0(18)
C106 C107 C108 C103 59.5(16)
C108 C103 C104 C105 57.5(17)

loop_
_twin_individual_id
_twin_individual_mass_fraction_refined
1 0.509(16)
2 0.491(16)
